data_7709492
loop_
_publ_author_name
'Gao, Chang'
'Liu, Caiyun'
'Said, Amir'
'Niu, Huihui'
'Wang, Dexin'
'Wang, Guo'
'Tung, Chen-Ho'
'Wang, Yifeng'

_publ_section_title
;
 Syntheses, structures and ligand binding modes of titanium-oxide
 complexes of 2-picolinate
;
_journal_name_full 'Dalton Transactions'
_journal_paper_doi 10.1039/D1DT04170C
_journal_year 2022
_chemical_formula_moiety 'C95 H65 N15 O61 Ti15, C4 H11 N'
_chemical_formula_sum 'C99 H76 N16 O61 Ti15'
_chemical_formula_weight 3184.25
_space_group_crystal_system triclinic
_space_group_IT_number 2
_space_group_name_Hall '-P 1'
_space_group_name_H-M_alt 'P -1'
_atom_sites_solution_hydrogens mixed
_audit_creation_date 2021-11-30
_audit_creation_method
;
Olex2 1.2
(compiled 2018.05.29 svn.r3508 for OlexSys, GUI svn.r5506)
;
_audit_update_record
;
2021-12-06 deposited with the CCDC.	2022-01-31 downloaded from the CCDC.
;
_cell_angle_alpha 89.709(3)
_cell_angle_beta 80.240(3)
_cell_angle_gamma 81.263(4)
_cell_formula_units_Z 2
_cell_length_a 15.9539(6)
_cell_length_b 17.4707(9)
_cell_length_c 29.0128(9)
_cell_measurement_reflns_used 12118
_cell_measurement_temperature 172.99(10)
_cell_measurement_theta_max 76.3440
_cell_measurement_theta_min 2.9420
_cell_volume 7875.3(6)
_computing_cell_refinement 'CrysAlisPro 1.171.41.112a (Rigaku OD, 2021)'
_computing_data_collection 'CrysAlisPro 1.171.41.112a (Rigaku OD, 2021)'
_computing_data_reduction 'CrysAlisPro 1.171.41.112a (Rigaku OD, 2021)'
_computing_molecular_graphics 'Olex2 (Dolomanov et al., 2009)'
_computing_publication_material 'Olex2 (Dolomanov et al., 2009)'
_computing_structure_refinement 'ShelXL (Sheldrick, 2015)'
_computing_structure_solution 'SHELXT 2014/5 (Sheldrick, 2014)'
_diffrn_ambient_temperature 172.99(10)
_diffrn_detector 'Hybrid Pixel Array Detector'
_diffrn_detector_area_resol_mean 10.0000
_diffrn_detector_type HyPix
_diffrn_measured_fraction_theta_full 0.957
_diffrn_measured_fraction_theta_max 0.901
_diffrn_measurement_details
;
List of Runs (angles in degrees, time in seconds):

  # Type    Start    End  Width  t~exp~   \w     \q     \k     \f   Frames
#--------------------------------------------------------------------------
  1  \w   -107.00 -72.00   1.00    6.60    --  -86.25  86.00  16.00   35
  2  \w   -158.00-113.00   1.00    6.60    --  -86.25 -86.00-101.00   45
  3  \w   -106.00 -79.00   1.00    6.60    --  -86.25 -86.00-101.00   27
  4  \w    -65.00 -23.00   1.00    6.60    --  -86.25  86.00  16.00   42
  5  \w    135.00 172.00   1.00    6.60    --  106.49  86.00  16.00   37
  6  \w    101.00 131.00   1.00    6.60    --  106.49  86.00  16.00   30
  7  \w    -26.00  27.00   1.00    1.40    --  -48.45  19.00 -90.00   53
  8  \w    -75.00  24.00   1.00    1.40    --  -48.45  86.00  16.00   99
  9  \w   -120.00 -73.00   1.00    1.40    --  -48.45-125.00  60.00   47
 10  \w    -21.00  75.00   1.00    1.40    --   48.45 -86.00-101.00   96
 11  \w   -159.00 -73.00   1.00    6.60    --  -86.25 -38.00 -60.00   86
 12  \w    -66.00 -14.00   1.00    6.60    --  -86.25  57.00  30.00   52
 13  \w     35.00 106.00   1.00    6.60    --  106.49 -99.00 120.00   71
 14  \w     34.00 106.00   1.00    6.60    --  106.49 -99.00 150.00   72
 15  \w     37.00 112.00   1.00    6.60    --  106.49 -86.00-101.00   75
 16  \w     36.00 111.00   1.00    6.60    --  106.49-125.00 120.00   75
 17  \w     94.00 120.00   1.00    6.60    --  106.49  19.00-150.00   26
 18  \w    123.00 177.00   1.00    6.60    --  106.49  19.00-150.00   54
 19  \w     34.00 105.00   1.00    6.60    --  106.49 -99.00  30.00   71
 20  \w     37.00 175.00   1.00    6.60    --  106.49   0.00-180.00  138
 21  \w     34.00 106.00   1.00    6.60    --  106.49 -99.00 -30.00   72
 22  \w     34.00 106.00   1.00    6.60    --  106.49 -99.00-150.00   72
;
_diffrn_measurement_device 'four-circle diffractometer'
_diffrn_measurement_device_type 'XtaLAB Synergy, Dualflex, HyPix'
_diffrn_measurement_method '\w scans'
_diffrn_orient_matrix_type 'CrysAlisPro convention (1999,Acta A55,543-557)'
_diffrn_orient_matrix_UB_11 -0.0604998000
_diffrn_orient_matrix_UB_12 -0.0052046000
_diffrn_orient_matrix_UB_13 -0.0356149000
_diffrn_orient_matrix_UB_21 -0.0479786000
_diffrn_orient_matrix_UB_22 -0.0555062000
_diffrn_orient_matrix_UB_23 0.0322090000
_diffrn_orient_matrix_UB_31 -0.0622017000
_diffrn_orient_matrix_UB_32 0.0696771000
_diffrn_orient_matrix_UB_33 0.0244631000
_diffrn_radiation_monochromator mirror
_diffrn_radiation_probe x-ray
_diffrn_radiation_type CuK\a
_diffrn_radiation_wavelength 1.54184
_diffrn_reflns_av_R_equivalents 0.1059
_diffrn_reflns_av_unetI/netI 0.1111
_diffrn_reflns_Laue_measured_fraction_full 0.957
_diffrn_reflns_Laue_measured_fraction_max 0.901
_diffrn_reflns_limit_h_max 20
_diffrn_reflns_limit_h_min -19
_diffrn_reflns_limit_k_max 21
_diffrn_reflns_limit_k_min -20
_diffrn_reflns_limit_l_max 35
_diffrn_reflns_limit_l_min -36
_diffrn_reflns_number 73602
_diffrn_reflns_point_group_measured_fraction_full 0.957
_diffrn_reflns_point_group_measured_fraction_max 0.901
_diffrn_reflns_theta_full 67.684
_diffrn_reflns_theta_max 76.593
_diffrn_reflns_theta_min 2.962
_diffrn_source 'micro-focus sealed X-ray tube'
_diffrn_source_type 'PhotonJet (Cu) X-ray Source'
_exptl_absorpt_coefficient_mu 6.825
_exptl_absorpt_correction_T_max 1.00000
_exptl_absorpt_correction_T_min 0.78205
_exptl_absorpt_correction_type multi-scan
_exptl_absorpt_process_details
;
CrysAlisPro 1.171.41.112a (Rigaku Oxford Diffraction, 2021)
Empirical absorption correction using spherical harmonics,
implemented in SCALE3 ABSPACK scaling algorithm.
;
_exptl_crystal_colour colourless
_exptl_crystal_colour_primary colourless
_exptl_crystal_density_diffrn 1.343
_exptl_crystal_description block
_exptl_crystal_F_000 3200
_exptl_crystal_size_max 0.04
_exptl_crystal_size_mid 0.03
_exptl_crystal_size_min 0.03
_refine_diff_density_max 0.574
_refine_diff_density_min -0.554
_refine_diff_density_rms 0.083
_refine_ls_extinction_method none
_refine_ls_goodness_of_fit_ref 0.944
_refine_ls_hydrogen_treatment mixed
_refine_ls_matrix_type full
_refine_ls_number_parameters 1725
_refine_ls_number_reflns 29824
_refine_ls_number_restraints 2097
_refine_ls_restrained_S_all 0.989
_refine_ls_R_factor_all 0.1590
_refine_ls_R_factor_gt 0.0831
_refine_ls_shift/su_max 0.001
_refine_ls_shift/su_mean 0.000
_refine_ls_structure_factor_coef Fsqd
_refine_ls_weighting_details 'w=1/[\s^2^(Fo^2^)+(0.1465P)^2^] where P=(Fo^2^+2Fc^2^)/3'
_refine_ls_weighting_scheme calc
_refine_ls_wR_factor_gt 0.2232
_refine_ls_wR_factor_ref 0.2729
_reflns_Friedel_coverage 0.000
_reflns_number_gt 12485
_reflns_number_total 29824
_reflns_threshold_expression 'I > 2\s(I)'
_cod_data_source_file d1dt04170c2.cif
_cod_data_source_block ti15pa15
_cod_database_code 7709492
_shelxl_version_number 2013-4
_chemical_oxdiff_usercomment 'Ti O C'
_shelx_space_group_comment
;
The symmetry employed for this shelxl refinement is uniquely defined
by the following loop, which should always be used as a source of
symmetry information in preference to the above space-group names.
They are only intended as comments.
;
_shelx_estimated_absorpt_t_max 0.821
_shelx_estimated_absorpt_t_min 0.772
_diffrn_oxdiff_digest_frames
;
0127c494afdb3da2e0ebfc1b1324270fff01375d122
;
_reflns_odcompleteness_completeness 96.10
_reflns_odcompleteness_iscentric 1
_reflns_odcompleteness_theta 66.97
_olex2_refinement_description
;
1. Fixed Uiso
 At 1.2 times of:
  All C(H) groups, All C(H,H) groups, All N(H) groups
 At 1.5 times of:
  All C(H,H,H) groups
2. Restrained distances
 N13-C81 = N13-C77 = C78-C77 = C78-C79 = C80-C79 = C80-C81
 1.42 with sigma of 0.02
 C80-N13
 2.35 with sigma of 0.02
 C77-C79
 2.35 with sigma of 0.02
 C81-C77
 2.35 with sigma of 0.02
 C78-C80
 2.35 with sigma of 0.02
 C79-C81
 2.35 with sigma of 0.02
 C45-C47
 2.35 with sigma of 0.02
 C48-N8
 2.35 with sigma of 0.02
 C46-C48
 2.35 with sigma of 0.02
 C47-C49
 2.35 with sigma of 0.02
 C45-C46 = C47-C46 = C47-C48 = C48-C49 = N8-C49 = N8-C45
 1.42 with sigma of 0.02
 C49-C45
 2.35 with sigma of 0.02
 N8-C46
 2.35 with sigma of 0.02
 C22-C21
 1.42 with sigma of 0.02
 C24-C23
 1.42 with sigma of 0.02
 C21-C23
 2.35 with sigma of 0.02
 C22-C23
 1.42 with sigma of 0.02
 C20-C22
 2.35 with sigma of 0.02
 N16-H16A
 0.98 with sigma of 0.02
3. Restrained planarity
 O51, O52, N13, C76, C77, C78, C79, C80, C81
 with sigma of 0.01
4. Rigid bond restraints
 C70, C71
 with sigma for 1-2 distances of 0.02 and sigma for 1-3 distances of 0.01
 C35, C36
 with sigma for 1-2 distances of 0.02 and sigma for 1-3 distances of 0.01
 O37, C44
 with sigma for 1-2 distances of 0.02 and sigma for 1-3 distances of 0.01
 C73, C74
 with sigma for 1-2 distances of 0.02 and sigma for 1-3 distances of 0.01
5. Uiso/Uaniso restraints and constraints
O51 \\sim O52 \\sim N13 \\sim C76 \\sim C77 \\sim C78 \\sim C79 \\sim C80 \\sim
C81: within 2A with sigma of 0.01 and sigma for terminal atoms of 0.02
O41 \\sim O42 \\sim N9 \\sim C51 \\sim C52 \\sim C53 \\sim C54 \\sim C55 \\sim
C56: within 2A with sigma of 0.01 and sigma for terminal atoms of 0.02
O39 \\sim O40 \\sim N8 \\sim C45 \\sim C46 \\sim C47 \\sim C48 \\sim C49 \\sim
C50: within 2A with sigma of 0.01 and sigma for terminal atoms of 0.02
O27 \\sim O28 \\sim N4 \\sim C20 \\sim C21 \\sim C22 \\sim C23 \\sim C24 \\sim
C25: within 2A with sigma of 0.01 and sigma for terminal atoms of 0.02
C1 \\sim C2 \\sim C3 \\sim C4 \\sim C5 \\sim C6 \\sim C7 \\sim C8 \\sim C9
\\sim C10 \\sim C11 \\sim C12 \\sim C13 \\sim C14 \\sim C15 \\sim C16 \\sim C17
\\sim C18 \\sim C19 \\sim C20 \\sim C21 \\sim C22 \\sim C23 \\sim C24 \\sim C25
\\sim C26 \\sim C27 \\sim C28 \\sim C29 \\sim C30 \\sim C31 \\sim C32 \\sim C33
\\sim C34 \\sim C35 \\sim C36 \\sim C37 \\sim C38 \\sim C39 \\sim C40 \\sim C41
\\sim C42 \\sim C43 \\sim C44 \\sim C45 \\sim C46 \\sim C47 \\sim C48 \\sim C49
\\sim C50 \\sim C51 \\sim C52 \\sim C53 \\sim C54 \\sim C55 \\sim C56 \\sim C57
\\sim C58 \\sim C59 \\sim C60 \\sim C61 \\sim C62 \\sim C63 \\sim C64 \\sim C65
\\sim C66 \\sim C67 \\sim C68 \\sim C69 \\sim C70 \\sim C71 \\sim C72 \\sim C73
\\sim C74 \\sim C75 \\sim C76 \\sim C77 \\sim C78 \\sim C79 \\sim C80 \\sim C81
\\sim C82 \\sim C83 \\sim C84 \\sim C85 \\sim C86 \\sim C87 \\sim C88 \\sim C89
\\sim C90 \\sim C91 \\sim C92 \\sim C93 \\sim C94 \\sim C95 \\sim C96 \\sim C97
\\sim C98 \\sim C99: within 3.8A with sigma of 0.01 and sigma for terminal
atoms of 0.02
Uanis(C10) \\sim Ueq, Uanis(C9) \\sim Ueq, Uanis(C8) \\sim Ueq, Uanis(N2) \\sim
Ueq, Uanis(C12) \\sim Ueq, Uanis(C11) \\sim Ueq, Uanis(C13) \\sim Ueq,
Uanis(O24) \\sim Ueq, Uanis(O23) \\sim Ueq: with sigma of 0.01 and sigma for
terminal atoms of 0.02
Uanis(N1) \\sim Ueq, Uanis(C6) \\sim Ueq, Uanis(O36) \\sim Ueq, Uanis(O35)
\\sim Ueq, Uanis(C5) \\sim Ueq, Uanis(C4) \\sim Ueq, Uanis(C3) \\sim Ueq,
Uanis(C2) \\sim Ueq, Uanis(C1) \\sim Ueq: with sigma of 0.01 and sigma for
terminal atoms of 0.02
Uanis(O21) \\sim Ueq, Uanis(C7) \\sim Ueq, Uanis(O22) \\sim Ueq: with sigma of
0.01 and sigma for terminal atoms of 0.02
Uanis(O52) \\sim Ueq, Uanis(C76) \\sim Ueq, Uanis(O51) \\sim Ueq, Uanis(C77)
\\sim Ueq, Uanis(C78) \\sim Ueq, Uanis(N13) \\sim Ueq, Uanis(C81) \\sim Ueq,
Uanis(C80) \\sim Ueq, Uanis(C79) \\sim Ueq: with sigma of 0.01 and sigma for
terminal atoms of 0.02
Uanis(C92) \\sim Ueq, Uanis(N15) \\sim Ueq, Uanis(C88) \\sim Ueq, Uanis(C89)
\\sim Ueq, Uanis(C90) \\sim Ueq, Uanis(C91) \\sim Ueq, Uanis(C93) \\sim Ueq,
Uanis(O55) \\sim Ueq, Uanis(O56) \\sim Ueq: with sigma of 0.01 and sigma for
terminal atoms of 0.02
Uanis(N3) \\sim Ueq, Uanis(C14) \\sim Ueq, Uanis(C15) \\sim Ueq, Uanis(C16)
\\sim Ueq, Uanis(C17) \\sim Ueq, Uanis(C18) \\sim Ueq, Uanis(C19) \\sim Ueq,
Uanis(O25) \\sim Ueq, Uanis(O26) \\sim Ueq: with sigma of 0.01 and sigma for
terminal atoms of 0.02
Uanis(O54) \\sim Ueq, Uanis(C87) \\sim Ueq, Uanis(O53) \\sim Ueq, Uanis(C86)
\\sim Ueq, Uanis(C85) \\sim Ueq, Uanis(C84) \\sim Ueq, Uanis(C83) \\sim Ueq,
Uanis(C82) \\sim Ueq, Uanis(N14) \\sim Ueq: with sigma of 0.01 and sigma for
terminal atoms of 0.02
Uanis(C45) \\sim Ueq, Uanis(N8) \\sim Ueq, Uanis(C49) \\sim Ueq, Uanis(C50)
\\sim Ueq, Uanis(O39) \\sim Ueq, Uanis(O40) \\sim Ueq, Uanis(C48) \\sim Ueq,
Uanis(C47) \\sim Ueq, Uanis(C46) \\sim Ueq: with sigma of 0.01 and sigma for
terminal atoms of 0.02
6.a Secondary CH2 refined with riding coordinates:
 C97(H97A,H97B), C98(H98A,H98B)
6.b Aromatic/amide H refined with riding coordinates:
 C1(H1), C2(H2), C3(H3), C4(H4), C7(H7), C8(H8), C9(H9), C10(H10), C11(H11),
 C14(H14), C15(H15), C16(H16), C17(H17), C20(H20), C21(H21), C22(H22), C23(H23),
  C26(H26), C27(H27), C28(H28), C29(H29), C32(H32), C33(H33), C34(H34),
 C35(H35), C38(H38), C39(H39), C40(H40), C41(H41), C44(H44), C45(H45), C46(H46),
  C47(H47), C48(H48), C51(H51), C52(H52), C53(H53), C54(H54), C57(H57),
 C58(H58), C59(H59), C60(H60), C61(H61), C64(H64), C65(H65), C66(H66), C67(H67),
  C70(H70), C71(H71), C72(H72), C73(H73), C78(H78), C79(H79), C80(H80),
 C81(H81), C82(H82), C83(H83), C84(H84), C85(H85), C88(H88), C89(H89), C90(H90),
  C91(H91), C94(H94), C95(H95)
6.c Idealised Me refined as rotating group:
 C96(H96A,H96B,H96C), C99(H99A,H99B,H99C)
;
_smtbx_masks_special_details
;
A solvent mask was calculated and 483 electrons were 
found in a volume of 2531\%A^3^ in 1 void per unit cell. 
This is consistent with the presence of 
11[CH3CN] per Asymmetric Unit 
which account for 484 electrons 
per unit cell.
;
_smtbx_masks_void_probe_radius 1.2
_smtbx_masks_void_truncation_radius 1.2
_olex2_submission_special_instructions 'No special instructions were received'
_oxdiff_exptl_absorpt_empirical_details
;
Empirical correction (ABSPACK) includes:
- Absorption correction using spherical harmonics
- Frame scaling
;
_oxdiff_exptl_absorpt_empirical_full_max 1.619
_oxdiff_exptl_absorpt_empirical_full_min 0.498

loop_
_space_group_symop_operation_xyz
'x, y, z'
'-x, -y, -z'

loop_
_atom_site_label
_atom_site_type_symbol
_atom_site_fract_x
_atom_site_fract_y
_atom_site_fract_z
_atom_site_U_iso_or_equiv
_atom_site_adp_type
_atom_site_occupancy
_atom_site_site_symmetry_order
_atom_site_calc_flag
_atom_site_refinement_flags_posn
_atom_site_refinement_flags_adp
_atom_site_refinement_flags_occupancy
_atom_site_disorder_assembly
_atom_site_disorder_group
Ti1 Ti 0.92625(7) 0.61223(10) 0.70983(5) 0.0975(6) Uani 1 1 d . . . . .
Ti2 Ti 0.88076(9) 0.50754(11) 0.81684(6) 0.1060(7) Uani 1 1 d . . . . .
Ti3 Ti 0.74468(8) 0.64024(9) 0.91014(5) 0.0853(5) Uani 1 1 d . . . . .
Ti4 Ti 0.71394(8) 0.83032(9) 0.85989(5) 0.0784(4) Uani 1 1 d . . . . .
Ti5 Ti 0.82344(8) 0.81568(9) 0.73572(5) 0.0862(5) Uani 1 1 d . . . . .
Ti6 Ti 0.81955(7) 0.68164(9) 0.80646(5) 0.0861(5) Uani 1 1 d . . . . .
Ti7 Ti 0.74287(7) 0.56787(9) 0.66965(5) 0.0838(5) Uani 1 1 d . . . . .
Ti8 Ti 0.69611(9) 0.46410(9) 0.77734(5) 0.0913(5) Uani 1 1 d . . . . .
Ti9 Ti 0.56087(8) 0.59747(8) 0.86594(5) 0.0767(4) Uani 1 1 d . . . . .
Ti10 Ti 0.53172(7) 0.78648(8) 0.81401(4) 0.0703(4) Uani 1 1 d . . . . .
Ti11 Ti 0.64824(7) 0.77169(9) 0.68865(4) 0.0763(4) Uani 1 1 d . . . . .
Ti12 Ti 0.63307(7) 0.64086(8) 0.76270(4) 0.0710(4) Uani 1 1 d . . . . .
Ti13 Ti 0.73241(8) 0.59091(11) 0.54831(5) 0.0948(6) Uani 1 1 d . . . . .
Ti14 Ti 0.69865(8) 0.78700(11) 0.56328(5) 0.0943(5) Uani 1 1 d . . . . .
Ti15 Ti 0.66499(8) 0.80719(9) 0.97771(5) 0.0833(5) Uani 1 1 d . . . . .
O1 O 0.8954(3) 0.5889(4) 0.77209(19) 0.101(2) Uani 1 1 d . . . . .
O2 O 0.8262(3) 0.5931(3) 0.85282(18) 0.098(2) Uani 1 1 d . . . . .
O3 O 0.7604(3) 0.7267(3) 0.86869(16) 0.0813(16) Uani 1 1 d . . . . .
O4 O 0.7803(3) 0.7970(3) 0.79544(17) 0.0868(16) Uani 1 1 d . . . . .
O5 O 0.8685(3) 0.7104(3) 0.72418(17) 0.0898(17) Uani 1 1 d . . . . .
O6 O 0.7931(3) 0.4659(3) 0.8028(2) 0.102(2) Uani 1 1 d . . . . .
O7 O 0.6497(3) 0.6084(3) 0.89573(17) 0.0803(15) Uani 1 1 d . . . . .
O8 O 0.6117(3) 0.8230(3) 0.83965(16) 0.0742(14) Uani 1 1 d . . . . .
O9 O 0.7298(3) 0.8195(3) 0.70734(17) 0.0822(15) Uani 1 1 d . . . . .
O10 O 0.8502(3) 0.5775(3) 0.67753(18) 0.0935(18) Uani 1 1 d . . . . .
O11 O 0.7035(3) 0.5404(3) 0.73445(16) 0.0794(16) Uani 1 1 d . . . . .
O12 O 0.6215(3) 0.5390(3) 0.81517(19) 0.0920(17) Uani 1 1 d . . . . .
O13 O 0.5514(2) 0.6774(3) 0.82181(14) 0.0640(12) Uani 1 1 d . . . . .
O14 O 0.5885(2) 0.7572(3) 0.75372(15) 0.0679(13) Uani 1 1 d . . . . .
O15 O 0.6848(3) 0.6661(3) 0.69592(16) 0.0759(14) Uani 1 1 d . . . . .
O16 O 0.7498(3) 0.5895(3) 0.60665(17) 0.0910(17) Uani 1 1 d . . . . .
O17 O 0.6854(3) 0.6901(4) 0.54272(18) 0.0979(19) Uani 1 1 d . . . . .
O18 O 0.6898(3) 0.7781(3) 0.62401(17) 0.0820(15) Uani 1 1 d . . . . .
O19 O 0.6944(3) 0.7079(3) 0.95960(18) 0.0895(17) Uani 1 1 d . . . . .
O20 O 0.6664(3) 0.8525(3) 0.92267(17) 0.0866(16) Uani 1 1 d . . . . .
O21 O 0.9996(3) 0.4983(4) 0.7019(2) 0.104(2) Uani 1 1 d . U . . .
O22 O 0.9669(4) 0.4337(4) 0.7682(2) 0.116(2) Uani 1 1 d . U . . .
O23 O 0.8962(4) 0.4300(4) 0.8658(2) 0.117(2) Uani 1 1 d . U . . .
O24 O 0.9735(7) 0.3651(7) 0.9158(4) 0.211(5) Uani 1 1 d . U . . .
O25 O 0.8462(5) 0.4940(6) 1.0021(4) 0.175(4) Uani 1 1 d . U . . .
O26 O 0.7713(3) 0.5497(4) 0.9499(2) 0.1008(18) Uani 1 1 d . U . . .
O27 O 0.8852(4) 0.8334(6) 1.0263(3) 0.151(3) Uani 1 1 d . U . . .
O28 O 0.7776(3) 0.8372(4) 0.98622(19) 0.0969(17) Uani 1 1 d . U . . .
O29 O 0.4069(3) 0.8522(3) 1.0262(2) 0.0980(18) Uani 1 1 d . . . . .
O30 O 0.5423(3) 0.8006(3) 0.99611(19) 0.0828(15) Uani 1 1 d . . . . .
O31 O 0.8986(6) 0.9680(5) 0.8719(4) 0.179(4) Uani 1 1 d . . . . .
O32 O 0.8230(3) 0.8696(4) 0.8711(2) 0.102(2) Uani 1 1 d . . . . .
O33 O 0.8557(7) 1.0429(6) 0.7213(4) 0.188(4) Uani 1 1 d . . . . .
O34 O 0.8139(4) 0.9303(4) 0.7445(2) 0.1020(19) Uani 1 1 d . . . . .
O35 O 1.1686(4) 0.6710(7) 0.6967(3) 0.180(4) Uani 1 1 d . U . . .
O36 O 1.0381(3) 0.6439(4) 0.7222(2) 0.106(2) Uani 1 1 d . U . . .
O37 O 0.7739(3) 0.4495(4) 0.6577(2) 0.0965(19) Uani 1 1 d . U . . .
O38 O 0.7624(4) 0.3841(4) 0.7254(2) 0.108(2) Uani 1 1 d . . . . .
O39 O 0.4888(5) 0.3481(5) 0.7811(3) 0.140(3) Uani 1 1 d . U . . .
O40 O 0.5926(4) 0.4204(4) 0.7611(2) 0.1000(18) Uani 1 1 d . U . . .
O41 O 0.3358(5) 0.5053(6) 0.8819(4) 0.170(3) Uani 1 1 d . U . . .
O42 O 0.4473(4) 0.5679(4) 0.8563(2) 0.0972(17) Uani 1 1 d . U . . .
O43 O 0.4831(3) 0.6751(3) 0.91461(18) 0.0847(16) Uani 1 1 d . . . . .
O44 O 0.4538(3) 0.7906(3) 0.8799(2) 0.0809(15) Uani 1 1 d . . . . .
O45 O 0.3670(4) 0.9777(4) 0.7865(3) 0.151(3) Uani 1 1 d . . . . .
O46 O 0.4769(3) 0.8950(3) 0.80246(17) 0.0766(14) Uani 1 1 d . . . . .
O47 O 0.4182(3) 0.8061(4) 0.6391(2) 0.111(2) Uani 1 1 d . . . . .
O48 O 0.5343(3) 0.7567(3) 0.66800(17) 0.0808(15) Uani 1 1 d . . . . .
O49 O 0.4819(4) 0.9388(5) 0.5500(3) 0.139(3) Uani 1 1 d . . . . .
O50 O 0.5792(3) 0.8340(4) 0.55687(19) 0.0987(18) Uani 1 1 d . . . . .
O51 O 0.9482(4) 0.7668(5) 0.4984(3) 0.157(3) Uani 1 1 d . U . . .
O52 O 0.8239(3) 0.7836(3) 0.5481(2) 0.1086(18) Uani 1 1 d . U . . .
O53 O 0.9612(4) 0.5831(5) 0.4578(2) 0.130(3) Uani 1 1 d . U . . .
O54 O 0.8535(3) 0.5894(4) 0.5204(2) 0.106(2) Uani 1 1 d . U . . .
O55 O 0.5378(4) 0.4595(5) 0.5606(3) 0.130(3) Uani 1 1 d . U . . .
O56 O 0.6184(3) 0.5535(4) 0.55315(19) 0.0934(17) Uani 1 1 d . U . . .
O57 O 0.6130(3) 0.5437(3) 0.66652(19) 0.0913(17) Uani 1 1 d . . . . .
O58 O 0.5386(3) 0.6011(3) 0.73404(17) 0.0804(15) Uani 1 1 d . . . . .
O59 O 0.9446(3) 0.8188(4) 0.7597(2) 0.105(2) Uani 1 1 d . . . . .
O60 O 0.9317(3) 0.7216(5) 0.8111(2) 0.102(2) Uani 1 1 d . . . . .
O61 O 0.7255(3) 0.6591(3) 0.78715(16) 0.0749(14) Uani 1 1 d . . . . .
N1 N 1.0056(3) 0.6260(4) 0.6403(2) 0.094(2) Uani 1 1 d . U . . .
N2 N 1.0073(5) 0.5211(5) 0.8405(3) 0.110(3) Uani 1 1 d . U . . .
N3 N 0.8683(4) 0.6557(5) 0.9340(2) 0.094(2) Uani 1 1 d . U . . .
N4 N 0.6872(4) 0.7663(4) 1.0502(3) 0.095(2) Uani 1 1 d . U . . .
N5 N 0.6074(3) 0.9155(3) 1.02192(19) 0.0699(16) Uani 1 1 d . . . . .
N6 N 0.7013(5) 0.9532(4) 0.8383(2) 0.096(2) Uani 1 1 d . . . . .
N7 N 0.8985(4) 0.8553(5) 0.6699(3) 0.103(2) Uani 1 1 d . . . . .
N8 N 0.6739(5) 0.3674(4) 0.8262(2) 0.106(2) Uani 1 1 d D U . . .
N9 N 0.5382(4) 0.5016(4) 0.9145(2) 0.0811(17) Uani 1 1 d . U . . .
N10 N 0.4064(3) 0.7739(4) 0.7901(2) 0.0741(17) Uani 1 1 d . . . . .
N11 N 0.5709(4) 0.8892(4) 0.6882(2) 0.0792(17) Uani 1 1 d . . . . .
N12 N 0.6947(5) 0.9169(5) 0.5707(3) 0.106(2) Uani 1 1 d . . . . .
N13 N 0.7296(5) 0.8021(3) 0.4855(3) 0.135(2) Uani 1 1 d D U . . .
N14 N 0.7396(4) 0.5663(4) 0.4704(2) 0.094(2) Uani 1 1 d . U . . .
N15 N 0.7598(4) 0.4627(5) 0.5509(2) 0.097(2) Uani 1 1 d . U . . .
N16 N 0.4759(4) 0.6808(6) 0.5675(3) 0.117(3) Uani 1 1 d D . . . .
H16A H 0.461(7) 0.732(3) 0.583(4) 0.141 Uiso 1 1 d DR . . . .
C1 C 0.9830(5) 0.6176(6) 0.5974(3) 0.1065(19) Uani 1 1 d . U . . .
H1 H 0.9278 0.6049 0.5958 0.128 Uiso 1 1 calc R . . . .
C2 C 1.0369(5) 0.6269(6) 0.5575(3) 0.110(2) Uani 1 1 d . U . . .
H2 H 1.0207 0.6187 0.5281 0.132 Uiso 1 1 calc R . . . .
C3 C 1.1143(6) 0.6481(7) 0.5595(4) 0.119(2) Uani 1 1 d . U . . .
H3 H 1.1522 0.6574 0.5317 0.143 Uiso 1 1 calc R . . . .
C4 C 1.1373(6) 0.6558(7) 0.6041(3) 0.116(2) Uani 1 1 d . U . . .
H4 H 1.1926 0.6675 0.6067 0.140 Uiso 1 1 calc R . . . .
C5 C 1.0812(5) 0.6468(6) 0.6418(3) 0.1085(19) Uani 1 1 d . U . . .
C6 C 1.1007(6) 0.6518(7) 0.6906(3) 0.111(2) Uani 1 1 d . U . . .
C7 C 1.0049(6) 0.4427(7) 0.7277(4) 0.108(3) Uani 1 1 d . U . . .
H7 H 1.0447 0.3991 0.7147 0.130 Uiso 1 1 calc R . . . .
C8 C 1.0562(7) 0.5723(8) 0.8249(4) 0.125(2) Uani 1 1 d . U . . .
H8 H 1.0433 0.6045 0.7997 0.150 Uiso 1 1 calc R . . . .
C9 C 1.1309(7) 0.5794(8) 0.8465(4) 0.132(2) Uani 1 1 d . U . . .
H9 H 1.1669 0.6175 0.8377 0.158 Uiso 1 1 calc R . . . .
C10 C 1.1443(7) 0.5286(8) 0.8791(5) 0.135(2) Uani 1 1 d . U . . .
H10 H 1.1933 0.5315 0.8932 0.161 Uiso 1 1 calc R . . . .
C11 C 1.0972(7) 0.4729(8) 0.8951(4) 0.135(2) Uani 1 1 d . U . . .
H11 H 1.1127 0.4379 0.9185 0.162 Uiso 1 1 calc R . . . .
C12 C 1.0220(6) 0.4700(7) 0.8743(4) 0.122(2) Uani 1 1 d . U . . .
C13 C 0.9615(7) 0.4150(8) 0.8886(4) 0.125(2) Uani 1 1 d . U . . .
C14 C 0.9150(6) 0.7099(7) 0.9217(4) 0.110(2) Uani 1 1 d . U . . .
H14 H 0.8970 0.7467 0.8998 0.132 Uiso 1 1 calc R . . . .
C15 C 0.9927(6) 0.7168(7) 0.9396(4) 0.119(2) Uani 1 1 d . U . . .
H15 H 1.0264 0.7565 0.9306 0.143 Uiso 1 1 calc R . . . .
C16 C 1.0132(7) 0.6610(7) 0.9705(4) 0.124(2) Uani 1 1 d . U . . .
H16 H 1.0638 0.6616 0.9835 0.149 Uiso 1 1 calc R . . . .
C17 C 0.9650(7) 0.6046(8) 0.9835(4) 0.127(2) Uani 1 1 d . U . . .
H17 H 0.9813 0.5666 1.0052 0.152 Uiso 1 1 calc R . . . .
C18 C 0.8909(6) 0.6041(7) 0.9643(4) 0.111(2) Uani 1 1 d . U . . .
C19 C 0.8359(6) 0.5428(7) 0.9738(4) 0.115(2) Uani 1 1 d . U . . .
C20 C 0.6379(7) 0.7287(6) 1.0822(4) 0.107(2) Uani 1 1 d D U . . .
H20 H 0.5805 0.7269 1.0778 0.128 Uiso 1 1 calc R . . . .
C21 C 0.6644(6) 0.6929(7) 1.1204(4) 0.124(2) Uani 1 1 d D U . . .
H21 H 0.6277 0.6663 1.1418 0.149 Uiso 1 1 calc R . . . .
C22 C 0.7494(7) 0.6979(7) 1.1261(4) 0.130(2) Uani 1 1 d D U . . .
H22 H 0.7717 0.6742 1.1520 0.156 Uiso 1 1 calc R . . . .
C23 C 0.7998(7) 0.7370(7) 1.0941(4) 0.127(2) Uani 1 1 d D U . . .
H23 H 0.8570 0.7410 1.0979 0.152 Uiso 1 1 calc R . . . .
C24 C 0.7669(6) 0.7705(7) 1.0566(4) 0.114(2) Uani 1 1 d D U . . .
C25 C 0.8152(6) 0.8172(7) 1.0210(4) 0.1089(18) Uani 1 1 d . U . . .
C26 C 0.6456(5) 0.9700(5) 1.0359(3) 0.0835(17) Uani 1 1 d . U . . .
H26 H 0.7057 0.9680 1.0256 0.100 Uiso 1 1 calc R . . . .
C27 C 0.6018(5) 1.0306(5) 1.0654(3) 0.0893(19) Uani 1 1 d . U . . .
H27 H 0.6321 1.0681 1.0757 0.107 Uiso 1 1 calc R . . . .
C28 C 0.5153(5) 1.0361(5) 1.0793(3) 0.0849(18) Uani 1 1 d . U . . .
H28 H 0.4841 1.0780 1.0989 0.102 Uiso 1 1 calc R . . . .
C29 C 0.4738(5) 0.9792(5) 1.0642(3) 0.0824(17) Uani 1 1 d . U . . .
H29 H 0.4132 0.9818 1.0729 0.099 Uiso 1 1 calc R . . . .
C30 C 0.5217(4) 0.9190(4) 1.0365(3) 0.0755(17) Uani 1 1 d . U . . .
C31 C 0.4852(5) 0.8557(5) 1.0185(3) 0.0819(17) Uani 1 1 d . U . . .
C32 C 0.6367(6) 0.9904(6) 0.8181(4) 0.112(2) Uani 1 1 d . U . . .
H32 H 0.5920 0.9637 0.8121 0.135 Uiso 1 1 calc R . . . .
C33 C 0.6358(7) 1.0667(7) 0.8063(4) 0.119(2) Uani 1 1 d . U . . .
H33 H 0.5887 1.0938 0.7938 0.143 Uiso 1 1 calc R . . . .
C34 C 0.7043(8) 1.1043(7) 0.8129(4) 0.131(2) Uani 1 1 d . U . . .
H34 H 0.7043 1.1570 0.8047 0.157 Uiso 1 1 calc R . . . .
C35 C 0.7714(7) 1.0647(7) 0.8313(4) 0.126(2) Uani 1 1 d . U . . .
H35 H 0.8194 1.0887 0.8351 0.151 Uiso 1 1 calc R . . . .
C36 C 0.7672(7) 0.9875(7) 0.8442(4) 0.115(2) Uani 1 1 d . U . . .
C37 C 0.8354(7) 0.9377(8) 0.8639(4) 0.116(2) Uani 1 1 d . U . . .
C38 C 0.9334(6) 0.8151(7) 0.6303(4) 0.115(2) Uani 1 1 d . U . . .
H38 H 0.9245 0.7630 0.6270 0.139 Uiso 1 1 calc R . . . .
C39 C 0.9827(6) 0.8493(8) 0.5941(4) 0.123(2) Uani 1 1 d . U . . .
H39 H 1.0087 0.8196 0.5666 0.147 Uiso 1 1 calc R . . . .
C40 C 0.9938(7) 0.9219(8) 0.5972(4) 0.130(3) Uani 1 1 d . U . . .
H40 H 1.0280 0.9449 0.5725 0.156 Uiso 1 1 calc R . . . .
C41 C 0.9551(7) 0.9629(8) 0.6366(4) 0.129(2) Uani 1 1 d . U . . .
H41 H 0.9610 1.0160 0.6389 0.155 Uiso 1 1 calc R . . . .
C42 C 0.9082(6) 0.9305(8) 0.6727(4) 0.116(2) Uani 1 1 d . U . . .
C43 C 0.8553(7) 0.9721(9) 0.7165(4) 0.122(2) Uani 1 1 d . U . . .
C44 C 0.7820(6) 0.3886(7) 0.6825(4) 0.106(2) Uani 1 1 d . U . . .
H44 H 0.8057 0.3414 0.6659 0.128 Uiso 1 1 calc R . . . .
C45 C 0.7254(6) 0.3425(6) 0.8582(3) 0.114(2) Uani 1 1 d D U . . .
H45 H 0.7761 0.3639 0.8598 0.137 Uiso 1 1 calc R . . . .
C46 C 0.7005(7) 0.2842(6) 0.8884(3) 0.119(2) Uani 1 1 d D U . . .
H46 H 0.7338 0.2668 0.9117 0.143 Uiso 1 1 calc R . . . .
C47 C 0.6316(7) 0.2533(6) 0.8848(4) 0.125(2) Uani 1 1 d D U . . .
H47 H 0.6176 0.2126 0.9052 0.150 Uiso 1 1 calc R . . . .
C48 C 0.5788(6) 0.2770(6) 0.8529(4) 0.122(2) Uani 1 1 d D U . . .
H48 H 0.5287 0.2546 0.8513 0.146 Uiso 1 1 calc R . . . .
C49 C 0.6026(6) 0.3357(6) 0.8230(3) 0.111(2) Uani 1 1 d D U . . .
C50 C 0.5575(8) 0.3701(7) 0.7870(4) 0.110(2) Uani 1 1 d . U . . .
C51 C 0.5910(6) 0.4660(5) 0.9428(3) 0.0917(17) Uani 1 1 d . U . . .
H51 H 0.6477 0.4779 0.9403 0.110 Uiso 1 1 calc R . . . .
C52 C 0.5636(6) 0.4121(6) 0.9754(3) 0.0978(19) Uani 1 1 d . U . . .
H52 H 0.6023 0.3864 0.9941 0.117 Uiso 1 1 calc R . . . .
C53 C 0.4804(6) 0.3961(5) 0.9807(3) 0.0954(19) Uani 1 1 d . U . . .
H53 H 0.4610 0.3601 1.0032 0.114 Uiso 1 1 calc R . . . .
C54 C 0.4270(6) 0.4328(6) 0.9531(3) 0.097(2) Uani 1 1 d . U . . .
H54 H 0.3687 0.4245 0.9571 0.117 Uiso 1 1 calc R . . . .
C55 C 0.4574(6) 0.4820(5) 0.9194(3) 0.0915(18) Uani 1 1 d . U . . .
C56 C 0.4102(7) 0.5233(7) 0.8844(4) 0.103(2) Uani 1 1 d . U . . .
C57 C 0.4488(4) 0.7454(6) 0.9134(3) 0.078(2) Uani 1 1 d . U . . .
H57 H 0.4147 0.7666 0.9418 0.094 Uiso 1 1 calc R . . . .
C58 C 0.3770(5) 0.7122(6) 0.7823(3) 0.0930(19) Uani 1 1 d . U . . .
H58 H 0.4073 0.6639 0.7898 0.112 Uiso 1 1 calc R . . . .
C59 C 0.3008(5) 0.7124(6) 0.7631(3) 0.105(2) Uani 1 1 d . U . . .
H59 H 0.2807 0.6655 0.7573 0.126 Uiso 1 1 calc R . . . .
C60 C 0.2585(6) 0.7808(6) 0.7534(4) 0.111(2) Uani 1 1 d . U . . .
H60 H 0.2077 0.7831 0.7401 0.133 Uiso 1 1 calc R . . . .
C61 C 0.2881(5) 0.8479(7) 0.7626(4) 0.112(2) Uani 1 1 d . U . . .
H61 H 0.2579 0.8971 0.7567 0.134 Uiso 1 1 calc R . . . .
C62 C 0.3627(5) 0.8418(6) 0.7808(3) 0.0966(18) Uani 1 1 d . U . . .
C63 C 0.4028(5) 0.9126(6) 0.7897(3) 0.1030(19) Uani 1 1 d . U . . .
C64 C 0.5923(6) 0.9567(6) 0.6992(3) 0.106(2) Uani 1 1 d . U . . .
H64 H 0.6459 0.9569 0.7092 0.127 Uiso 1 1 calc R . . . .
C65 C 0.5412(7) 1.0240(7) 0.6967(4) 0.124(2) Uani 1 1 d . U . . .
H65 H 0.5586 1.0711 0.7048 0.148 Uiso 1 1 calc R . . . .
C66 C 0.4662(7) 1.0248(7) 0.6829(4) 0.119(2) Uani 1 1 d . U . . .
H66 H 0.4281 1.0724 0.6839 0.143 Uiso 1 1 calc R . . . .
C67 C 0.4421(6) 0.9604(6) 0.6675(4) 0.1137(18) Uani 1 1 d . U . . .
H67 H 0.3914 0.9622 0.6542 0.136 Uiso 1 1 calc R . . . .
C68 C 0.4961(5) 0.8902(6) 0.6723(3) 0.1023(17) Uani 1 1 d . U . . .
C69 C 0.4789(5) 0.8124(6) 0.6591(3) 0.0970(18) Uani 1 1 d . U . . .
C70 C 0.7538(8) 0.9516(8) 0.5809(4) 0.129(2) Uani 1 1 d . U . . .
H70 H 0.8081 0.9221 0.5831 0.155 Uiso 1 1 calc R . . . .
C71 C 0.7412(8) 1.0338(8) 0.5892(5) 0.140(3) Uani 1 1 d . U . . .
H71 H 0.7850 1.0590 0.5981 0.168 Uiso 1 1 calc R . . . .
C72 C 0.6620(8) 1.0747(8) 0.5836(4) 0.136(2) Uani 1 1 d . U . . .
H72 H 0.6507 1.1295 0.5876 0.163 Uiso 1 1 calc R . . . .
C73 C 0.6016(8) 1.0355(8) 0.5726(4) 0.131(2) Uani 1 1 d . U . . .
H73 H 0.5468 1.0629 0.5694 0.157 Uiso 1 1 calc R . . . .
C74 C 0.6175(7) 0.9571(7) 0.5659(4) 0.122(2) Uani 1 1 d . U . . .
C75 C 0.5521(7) 0.9098(8) 0.5563(4) 0.119(2) Uani 1 1 d . U . . .
C76 C 0.8677(8) 0.7790(3) 0.5078(4) 0.133(2) Uani 1 1 d . U . . .
C77 C 0.8172(7) 0.7892(3) 0.4694(4) 0.146(2) Uani 1 1 d D U . . .
C78 C 0.8540(8) 0.7861(4) 0.4205(4) 0.161(3) Uani 1 1 d D U . . .
H78 H 0.9145 0.7771 0.4102 0.193 Uiso 1 1 calc R . . . .
C79 C 0.7975(8) 0.7968(5) 0.3896(4) 0.163(3) Uani 1 1 d D U . . .
H79 H 0.8192 0.7952 0.3569 0.195 Uiso 1 1 calc R . . . .
C80 C 0.7101(8) 0.8097(5) 0.4048(4) 0.165(3) Uani 1 1 d D U . . .
H80 H 0.6721 0.8169 0.3827 0.197 Uiso 1 1 calc R . . . .
C81 C 0.6772(7) 0.8123(5) 0.4521(4) 0.147(2) Uani 1 1 d D U . . .
H81 H 0.6165 0.8213 0.4619 0.177 Uiso 1 1 calc R . . . .
C82 C 0.6772(6) 0.5577(6) 0.4464(3) 0.1064(19) Uani 1 1 d . U . . .
H82 H 0.6207 0.5567 0.4631 0.128 Uiso 1 1 calc R . . . .
C83 C 0.6921(6) 0.5501(6) 0.3973(3) 0.112(2) Uani 1 1 d . U . . .
H83 H 0.6457 0.5489 0.3808 0.135 Uiso 1 1 calc R . . . .
C84 C 0.7744(7) 0.5445(7) 0.3738(4) 0.119(2) Uani 1 1 d . U . . .
H84 H 0.7865 0.5332 0.3412 0.143 Uiso 1 1 calc R . . . .
C85 C 0.8428(7) 0.5555(6) 0.3979(3) 0.116(2) Uani 1 1 d . U . . .
H85 H 0.8999 0.5561 0.3820 0.140 Uiso 1 1 calc R . . . .
C86 C 0.8208(6) 0.5652(6) 0.4462(3) 0.108(2) Uani 1 1 d . U . . .
C87 C 0.8857(6) 0.5805(7) 0.4752(3) 0.1117(19) Uani 1 1 d . U . . .
C88 C 0.8363(6) 0.4173(6) 0.5535(3) 0.1000(18) Uani 1 1 d . U . . .
H88 H 0.8863 0.4415 0.5506 0.120 Uiso 1 1 calc R . . . .
C89 C 0.8450(6) 0.3414(6) 0.5599(3) 0.105(2) Uani 1 1 d . U . . .
H89 H 0.9001 0.3124 0.5609 0.126 Uiso 1 1 calc R . . . .
C90 C 0.7712(6) 0.3041(6) 0.5653(3) 0.110(2) Uani 1 1 d . U . . .
H90 H 0.7751 0.2499 0.5699 0.132 Uiso 1 1 calc R . . . .
C91 C 0.6937(6) 0.3495(6) 0.5635(3) 0.107(2) Uani 1 1 d . U . . .
H91 H 0.6426 0.3267 0.5673 0.128 Uiso 1 1 calc R . . . .
C92 C 0.6896(6) 0.4259(6) 0.5564(3) 0.0982(19) Uani 1 1 d . U . . .
C93 C 0.6090(6) 0.4824(7) 0.5565(3) 0.0999(19) Uani 1 1 d . U . . .
C94 C 0.5480(5) 0.5596(5) 0.6967(3) 0.089(3) Uani 1 1 d . U . . .
H94 H 0.4989 0.5384 0.6916 0.106 Uiso 1 1 calc R . . . .
C95 C 0.9680(7) 0.7749(8) 0.7902(4) 0.109(2) Uani 1 1 d . U . . .
H95 H 1.0208 0.7821 0.7994 0.130 Uiso 1 1 calc R . . . .
C96 C 0.3891(9) 0.6223(8) 0.6303(5) 0.159(4) Uani 1 1 d . U . . .
H96A H 0.4430 0.5884 0.6328 0.238 Uiso 1 1 calc GR . . . .
H96B H 0.3409 0.5931 0.6377 0.238 Uiso 1 1 calc GR . . . .
H96C H 0.3807 0.6662 0.6524 0.238 Uiso 1 1 calc GR . . . .
C97 C 0.3933(8) 0.6524(9) 0.5803(5) 0.155(4) Uani 1 1 d . U . . .
H97A H 0.3893 0.6103 0.5585 0.186 Uiso 1 1 calc R . . . .
H97B H 0.3450 0.6948 0.5789 0.186 Uiso 1 1 calc R . . . .
C98 C 0.4826(8) 0.7012(8) 0.5150(4) 0.144(4) Uani 1 1 d . U . . .
H98A H 0.5420 0.7099 0.5027 0.172 Uiso 1 1 calc R . . . .
H98B H 0.4709 0.6566 0.4974 0.172 Uiso 1 1 calc R . . . .
C99 C 0.4237(9) 0.7687(9) 0.5072(5) 0.168(5) Uani 1 1 d . U . . .
H99A H 0.3664 0.7545 0.5077 0.252 Uiso 1 1 calc GR . . . .
H99B H 0.4435 0.7899 0.4766 0.252 Uiso 1 1 calc GR . . . .
H99C H 0.4209 0.8076 0.5318 0.252 Uiso 1 1 calc GR . . . .

loop_
_atom_site_aniso_label
_atom_site_aniso_U_11
_atom_site_aniso_U_22
_atom_site_aniso_U_33
_atom_site_aniso_U_23
_atom_site_aniso_U_13
_atom_site_aniso_U_12
Ti1 0.0462(6) 0.1538(14) 0.0854(10) -0.0664(10) -0.0261(6) 0.0258(8)
Ti2 0.0748(8) 0.1383(14) 0.0958(11) -0.0567(10) -0.0480(8) 0.0522(9)
Ti3 0.0637(7) 0.1131(11) 0.0758(9) -0.0422(8) -0.0370(6) 0.0269(7)
Ti4 0.0570(7) 0.1092(11) 0.0667(8) -0.0426(7) -0.0216(6) 0.0090(7)
Ti5 0.0554(7) 0.1264(12) 0.0753(9) -0.0476(8) -0.0180(6) 0.0005(7)
Ti6 0.0494(6) 0.1284(12) 0.0764(9) -0.0538(8) -0.0290(6) 0.0218(7)
Ti7 0.0519(6) 0.1170(11) 0.0764(8) -0.0550(8) -0.0259(6) 0.0246(7)
Ti8 0.0821(9) 0.0992(11) 0.0876(10) -0.0446(9) -0.0403(7) 0.0322(8)
Ti9 0.0585(7) 0.0960(10) 0.0727(8) -0.0338(7) -0.0287(6) 0.0181(6)
Ti10 0.0500(6) 0.0907(9) 0.0651(8) -0.0336(7) -0.0204(5) 0.0192(6)
Ti11 0.0516(6) 0.1093(10) 0.0646(8) -0.0367(7) -0.0233(5) 0.0144(6)
Ti12 0.0494(6) 0.0917(9) 0.0684(8) -0.0404(7) -0.0264(5) 0.0196(6)
Ti13 0.0536(7) 0.1564(14) 0.0690(8) -0.0565(9) -0.0201(6) 0.0134(8)
Ti14 0.0598(7) 0.1536(15) 0.0666(9) -0.0345(9) -0.0172(6) 0.0010(8)
Ti15 0.0644(7) 0.1117(11) 0.0716(9) -0.0461(8) -0.0254(6) 0.0107(7)
O1 0.057(3) 0.150(5) 0.087(4) -0.066(4) -0.037(2) 0.040(3)
O2 0.065(3) 0.136(5) 0.087(4) -0.055(3) -0.043(3) 0.045(3)
O3 0.051(2) 0.122(4) 0.068(3) -0.047(3) -0.026(2) 0.014(2)
O4 0.057(2) 0.128(4) 0.073(3) -0.046(3) -0.025(2) 0.009(3)
O5 0.052(2) 0.140(5) 0.075(3) -0.049(3) -0.024(2) 0.009(3)
O6 0.090(3) 0.109(4) 0.102(4) -0.043(3) -0.053(3) 0.040(3)
O7 0.064(3) 0.102(4) 0.071(3) -0.031(3) -0.029(2) 0.021(2)
O8 0.055(2) 0.100(3) 0.064(3) -0.038(2) -0.022(2) 0.013(2)
O9 0.060(3) 0.116(4) 0.067(3) -0.035(3) -0.017(2) 0.002(3)
O10 0.055(2) 0.141(5) 0.076(3) -0.053(3) -0.023(2) 0.026(3)
O11 0.059(2) 0.103(4) 0.070(3) -0.045(3) -0.029(2) 0.028(2)
O12 0.079(3) 0.109(4) 0.084(4) -0.038(3) -0.033(3) 0.023(3)
O13 0.050(2) 0.086(3) 0.052(2) -0.021(2) -0.0124(18) 0.010(2)
O14 0.050(2) 0.093(3) 0.058(3) -0.025(2) -0.0221(19) 0.013(2)
O15 0.052(2) 0.104(4) 0.068(3) -0.040(3) -0.022(2) 0.017(2)
O16 0.062(3) 0.132(4) 0.072(3) -0.053(3) -0.016(2) 0.017(3)
O17 0.063(3) 0.155(5) 0.072(3) -0.043(3) -0.025(2) 0.009(3)
O18 0.059(3) 0.123(4) 0.064(3) -0.034(3) -0.021(2) 0.000(3)
O19 0.077(3) 0.108(4) 0.082(3) -0.038(3) -0.042(3) 0.023(3)
O20 0.070(3) 0.118(4) 0.068(3) -0.043(3) -0.022(2) 0.013(3)
O21 0.072(3) 0.139(5) 0.089(4) -0.048(4) -0.021(3) 0.033(3)
O22 0.092(4) 0.142(5) 0.101(4) -0.040(4) -0.035(3) 0.047(3)
O23 0.101(4) 0.135(5) 0.105(4) -0.036(3) -0.056(3) 0.054(3)
O24 0.197(8) 0.244(10) 0.187(9) 0.022(8) -0.124(7) 0.080(7)
O25 0.137(6) 0.228(9) 0.164(8) 0.043(7) -0.089(5) 0.025(6)
O26 0.083(3) 0.123(4) 0.090(4) -0.028(3) -0.036(3) 0.029(3)
O27 0.087(4) 0.253(9) 0.121(6) -0.024(6) -0.051(4) -0.017(5)
O28 0.069(3) 0.144(4) 0.076(3) -0.048(3) -0.026(2) 0.005(3)
O29 0.063(3) 0.103(4) 0.127(5) -0.016(3) -0.019(3) -0.004(3)
O30 0.062(3) 0.095(4) 0.092(4) -0.036(3) -0.024(2) -0.003(2)
O31 0.157(7) 0.162(7) 0.251(11) -0.063(7) -0.102(7) -0.047(6)
O32 0.078(3) 0.126(5) 0.106(4) -0.064(4) -0.032(3) -0.006(3)
O33 0.228(10) 0.156(8) 0.165(8) -0.067(6) 0.046(7) -0.069(7)
O34 0.081(3) 0.137(5) 0.087(4) -0.050(4) -0.008(3) -0.019(3)
O35 0.074(4) 0.349(11) 0.129(6) -0.090(7) -0.027(4) -0.052(5)
O36 0.051(3) 0.176(5) 0.090(4) -0.054(4) -0.021(3) 0.002(3)
O37 0.090(4) 0.110(4) 0.082(4) -0.052(3) -0.029(3) 0.026(3)
O38 0.093(4) 0.117(4) 0.105(5) -0.055(4) -0.038(3) 0.040(3)
O39 0.120(5) 0.157(6) 0.142(6) -0.020(5) -0.027(5) -0.013(5)
O40 0.099(3) 0.100(4) 0.100(4) -0.037(3) -0.037(3) 0.011(3)
O41 0.101(5) 0.228(9) 0.209(9) 0.064(7) -0.082(5) -0.050(5)
O42 0.078(3) 0.111(4) 0.110(4) -0.007(4) -0.047(3) -0.002(3)
O43 0.065(3) 0.102(4) 0.076(3) -0.026(3) -0.014(2) 0.022(3)
O44 0.066(3) 0.101(4) 0.068(3) -0.029(3) -0.017(2) 0.018(3)
O45 0.080(4) 0.116(5) 0.256(10) 0.037(6) -0.057(5) 0.016(4)
O46 0.058(3) 0.091(3) 0.075(3) -0.019(3) -0.021(2) 0.016(2)
O47 0.062(3) 0.153(5) 0.122(5) -0.015(4) -0.045(3) 0.007(3)
O48 0.056(2) 0.107(4) 0.078(3) -0.025(3) -0.027(2) 0.010(3)
O49 0.092(4) 0.172(7) 0.158(7) 0.021(5) -0.059(4) 0.004(4)
O50 0.070(3) 0.154(6) 0.073(4) -0.018(3) -0.023(3) -0.006(3)
O51 0.080(4) 0.255(8) 0.123(5) -0.056(5) 0.007(4) -0.006(5)
O52 0.069(3) 0.170(5) 0.087(4) -0.040(3) -0.013(3) -0.017(3)
O53 0.062(3) 0.217(7) 0.097(4) -0.066(4) 0.004(3) 0.004(4)
O54 0.060(3) 0.169(5) 0.082(3) -0.060(3) -0.015(2) 0.011(3)
O55 0.076(4) 0.176(6) 0.145(6) -0.050(5) -0.045(4) -0.008(4)
O56 0.057(3) 0.132(5) 0.087(4) -0.042(3) -0.023(2) 0.013(3)
O57 0.065(3) 0.126(4) 0.081(3) -0.045(3) -0.034(3) 0.016(3)
O58 0.057(2) 0.103(4) 0.078(3) -0.040(3) -0.026(2) 0.015(2)
O59 0.059(3) 0.162(6) 0.097(4) -0.046(4) -0.021(3) -0.015(3)
O60 0.061(3) 0.161(6) 0.077(4) -0.054(4) -0.028(3) 0.021(4)
O61 0.055(2) 0.098(3) 0.068(3) -0.038(3) -0.027(2) 0.020(2)
N1 0.051(3) 0.146(5) 0.080(4) -0.058(4) -0.015(3) 0.009(3)
N2 0.086(4) 0.133(6) 0.097(5) -0.031(4) -0.027(4) 0.041(4)
N3 0.075(4) 0.123(5) 0.079(4) -0.032(4) -0.032(3) 0.019(4)
N4 0.086(4) 0.121(5) 0.077(4) -0.046(4) -0.031(3) 0.012(4)
N5 0.064(3) 0.088(4) 0.058(3) -0.033(3) -0.018(3) -0.003(3)
N6 0.090(4) 0.116(5) 0.078(4) -0.052(4) -0.019(3) 0.003(4)
N7 0.067(4) 0.148(7) 0.090(5) -0.053(5) -0.018(3) -0.001(4)
N8 0.120(4) 0.099(4) 0.081(4) -0.032(3) -0.018(3) 0.037(4)
N9 0.068(3) 0.096(4) 0.076(4) -0.037(3) -0.028(3) 0.019(3)
N10 0.047(3) 0.100(5) 0.071(4) -0.027(3) -0.016(2) 0.013(3)
N11 0.071(4) 0.095(5) 0.069(4) -0.015(3) -0.016(3) 0.001(3)
N12 0.072(4) 0.147(7) 0.094(5) -0.009(5) -0.012(4) -0.008(4)
N13 0.104(4) 0.194(5) 0.108(5) -0.010(4) -0.027(4) -0.019(4)
N14 0.066(3) 0.142(5) 0.072(4) -0.042(4) -0.022(3) 0.004(3)
N15 0.069(3) 0.137(5) 0.080(4) -0.054(4) -0.021(3) 0.009(4)
N16 0.055(4) 0.176(8) 0.114(6) -0.039(6) -0.017(4) 0.008(4)
C1 0.066(3) 0.158(4) 0.091(3) -0.051(3) -0.013(3) -0.004(3)
C2 0.077(4) 0.164(5) 0.087(4) -0.049(4) -0.016(3) -0.007(4)
C3 0.083(3) 0.172(4) 0.098(4) -0.045(4) -0.011(3) -0.014(4)
C4 0.079(3) 0.174(4) 0.098(4) -0.051(4) -0.019(3) -0.020(3)
C5 0.068(3) 0.168(4) 0.087(3) -0.054(3) -0.011(3) -0.011(3)
C6 0.074(3) 0.167(4) 0.093(4) -0.052(3) -0.020(3) -0.010(3)
C7 0.080(5) 0.127(7) 0.107(7) -0.033(6) -0.021(5) 0.026(5)
C8 0.092(4) 0.162(4) 0.120(4) -0.020(4) -0.042(3) 0.015(4)
C9 0.094(4) 0.172(4) 0.128(4) -0.009(4) -0.036(4) 0.003(4)
C10 0.101(4) 0.174(4) 0.128(4) -0.006(4) -0.043(3) 0.006(4)
C11 0.107(4) 0.172(4) 0.127(4) -0.001(4) -0.048(3) 0.010(4)
C12 0.091(3) 0.157(4) 0.113(4) -0.006(4) -0.044(3) 0.023(3)
C13 0.100(4) 0.157(4) 0.114(4) -0.013(4) -0.042(4) 0.023(4)
C14 0.086(3) 0.152(4) 0.096(4) -0.018(3) -0.044(3) 0.004(3)
C15 0.087(3) 0.162(4) 0.111(4) -0.013(4) -0.039(3) 0.000(3)
C16 0.095(3) 0.165(4) 0.115(4) -0.007(4) -0.048(3) 0.006(4)
C17 0.098(4) 0.163(4) 0.121(4) -0.001(4) -0.048(3) 0.006(4)
C18 0.083(3) 0.151(4) 0.101(4) -0.010(4) -0.046(3) 0.015(3)
C19 0.091(4) 0.148(4) 0.104(4) -0.006(4) -0.044(3) 0.016(4)
C20 0.103(4) 0.133(4) 0.085(4) -0.036(3) -0.040(3) 0.010(3)
C21 0.122(5) 0.148(5) 0.101(5) -0.022(4) -0.040(4) 0.005(4)
C22 0.123(4) 0.162(5) 0.105(4) -0.014(4) -0.043(4) 0.006(4)
C23 0.113(4) 0.169(5) 0.101(4) -0.021(4) -0.046(4) 0.003(4)
C24 0.102(4) 0.150(4) 0.093(4) -0.026(4) -0.049(3) 0.010(4)
C25 0.089(3) 0.151(4) 0.089(3) -0.028(3) -0.039(3) 0.004(3)
C26 0.075(3) 0.102(4) 0.073(3) -0.028(3) -0.016(3) -0.007(3)
C27 0.084(4) 0.100(4) 0.084(4) -0.028(3) -0.021(3) -0.009(3)
C28 0.082(3) 0.094(4) 0.075(4) -0.027(3) -0.018(3) 0.002(3)
C29 0.075(3) 0.100(4) 0.069(3) -0.024(3) -0.015(3) 0.003(3)
C30 0.066(3) 0.092(4) 0.065(3) -0.026(3) -0.015(3) 0.004(3)
C31 0.070(3) 0.098(4) 0.074(3) -0.027(3) -0.020(3) 0.007(3)
C32 0.101(4) 0.122(4) 0.109(4) -0.051(4) -0.023(3) 0.007(4)
C33 0.104(4) 0.127(5) 0.121(5) -0.045(4) -0.020(4) 0.002(4)
C34 0.124(4) 0.132(5) 0.131(5) -0.052(4) -0.022(4) -0.005(4)
C35 0.116(4) 0.137(4) 0.127(4) -0.056(4) -0.029(4) -0.013(4)
C36 0.105(4) 0.127(4) 0.114(4) -0.057(4) -0.027(4) -0.008(4)
C37 0.101(4) 0.134(5) 0.118(4) -0.057(4) -0.038(4) -0.006(4)
C38 0.080(3) 0.164(4) 0.097(4) -0.049(4) -0.005(3) -0.013(4)
C39 0.085(4) 0.174(5) 0.099(4) -0.047(4) 0.004(4) -0.011(4)
C40 0.094(4) 0.177(6) 0.111(5) -0.039(5) 0.001(4) -0.018(5)
C41 0.095(4) 0.172(5) 0.113(4) -0.046(4) 0.000(4) -0.021(4)
C42 0.082(4) 0.164(5) 0.099(4) -0.047(4) -0.002(3) -0.023(4)
C43 0.098(4) 0.152(5) 0.111(4) -0.056(4) -0.008(4) -0.016(4)
C44 0.093(4) 0.125(5) 0.091(5) -0.054(4) -0.026(4) 0.029(4)
C45 0.122(4) 0.113(4) 0.094(4) -0.026(3) -0.010(3) 0.019(3)
C46 0.128(4) 0.121(4) 0.097(4) -0.028(3) -0.013(3) 0.012(4)
C47 0.132(4) 0.124(4) 0.104(4) -0.019(4) -0.003(4) 0.007(4)
C48 0.126(4) 0.121(4) 0.107(4) -0.023(4) -0.010(4) 0.008(4)
C49 0.118(4) 0.106(4) 0.093(4) -0.029(3) -0.004(3) 0.016(3)
C50 0.111(4) 0.110(4) 0.099(4) -0.031(4) -0.012(4) 0.011(4)
C51 0.092(3) 0.102(4) 0.078(3) -0.037(3) -0.028(3) 0.012(3)
C52 0.104(4) 0.106(4) 0.078(4) -0.034(3) -0.026(3) 0.013(3)
C53 0.103(4) 0.103(4) 0.077(4) -0.031(3) -0.023(3) 0.004(4)
C54 0.096(4) 0.105(4) 0.087(4) -0.033(4) -0.022(3) 0.006(4)
C55 0.086(3) 0.102(4) 0.084(4) -0.032(3) -0.027(3) 0.008(3)
C56 0.092(4) 0.117(4) 0.102(4) -0.015(4) -0.035(3) 0.002(4)
C57 0.058(4) 0.097(5) 0.078(5) -0.041(4) -0.019(3) 0.005(4)
C58 0.058(3) 0.125(4) 0.098(4) -0.025(4) -0.036(3) 0.008(3)
C59 0.069(4) 0.130(5) 0.117(5) -0.019(4) -0.031(3) 0.005(4)
C60 0.076(3) 0.139(5) 0.122(4) -0.009(4) -0.050(3) 0.008(4)
C61 0.075(3) 0.136(5) 0.126(4) -0.005(4) -0.041(3) 0.009(4)
C62 0.061(3) 0.125(4) 0.100(4) -0.010(3) -0.033(3) 0.019(3)
C63 0.067(3) 0.129(4) 0.109(4) -0.009(3) -0.032(3) 0.018(3)
C64 0.092(4) 0.120(4) 0.098(4) -0.025(4) -0.024(3) 0.018(4)
C65 0.108(4) 0.138(4) 0.118(4) -0.009(4) -0.024(4) 0.009(4)
C66 0.097(4) 0.135(4) 0.118(4) -0.011(4) -0.026(3) 0.014(4)
C67 0.089(3) 0.135(4) 0.114(4) -0.007(3) -0.033(3) 0.011(3)
C68 0.074(3) 0.127(4) 0.100(3) -0.011(3) -0.029(3) 0.019(3)
C69 0.072(3) 0.127(4) 0.091(4) -0.014(3) -0.031(3) 0.009(3)
C70 0.100(4) 0.160(4) 0.126(4) -0.011(4) -0.023(4) -0.009(4)
C71 0.114(5) 0.164(5) 0.137(5) -0.005(5) -0.016(4) -0.014(5)
C72 0.115(4) 0.154(5) 0.134(4) -0.005(4) -0.025(4) -0.005(4)
C73 0.106(4) 0.154(4) 0.128(4) -0.001(4) -0.022(3) -0.002(4)
C74 0.097(4) 0.147(4) 0.119(4) -0.008(4) -0.023(3) -0.003(4)
C75 0.093(3) 0.148(4) 0.112(4) -0.005(4) -0.026(3) 0.001(3)
C76 0.103(3) 0.181(4) 0.111(3) -0.029(3) -0.019(3) -0.010(3)
C77 0.122(4) 0.191(4) 0.118(4) -0.015(4) -0.015(3) -0.012(4)
C78 0.137(4) 0.208(5) 0.131(4) -0.014(4) -0.014(4) -0.012(4)
C79 0.141(4) 0.209(5) 0.130(4) -0.010(4) -0.013(4) -0.009(4)
C80 0.144(5) 0.210(5) 0.133(5) -0.008(5) -0.017(4) -0.012(5)
C81 0.126(4) 0.194(4) 0.119(4) -0.009(4) -0.020(3) -0.013(4)
C82 0.090(3) 0.145(4) 0.085(3) -0.039(3) -0.034(3) 0.001(3)
C83 0.099(4) 0.150(4) 0.088(4) -0.037(4) -0.033(3) -0.001(4)
C84 0.109(4) 0.158(4) 0.087(4) -0.042(4) -0.024(3) 0.000(4)
C85 0.102(4) 0.155(4) 0.088(4) -0.038(4) -0.021(3) 0.000(4)
C86 0.096(4) 0.143(4) 0.084(4) -0.044(3) -0.024(3) 0.001(3)
C87 0.093(3) 0.153(4) 0.086(3) -0.039(3) -0.025(3) 0.000(3)
C88 0.085(3) 0.124(4) 0.087(3) -0.050(3) -0.024(3) 0.008(3)
C89 0.091(3) 0.126(4) 0.092(4) -0.042(3) -0.021(3) 0.013(3)
C90 0.100(3) 0.123(4) 0.101(4) -0.043(3) -0.022(3) 0.008(3)
C91 0.092(3) 0.129(4) 0.099(4) -0.044(4) -0.027(3) 0.000(3)
C92 0.083(3) 0.120(4) 0.089(4) -0.042(3) -0.025(3) 0.005(3)
C93 0.083(3) 0.129(4) 0.087(4) -0.040(3) -0.029(3) 0.002(3)
C94 0.057(4) 0.132(7) 0.075(5) -0.048(5) -0.025(4) 0.009(4)
C95 0.072(4) 0.152(5) 0.103(5) -0.053(4) -0.034(4) 0.003(4)
C96 0.165(8) 0.190(9) 0.123(8) -0.042(7) -0.056(7) 0.005(7)
C97 0.130(7) 0.199(8) 0.138(7) -0.033(7) -0.068(6) 0.021(6)
C98 0.128(6) 0.177(8) 0.123(7) -0.049(6) -0.066(5) 0.038(6)
C99 0.156(9) 0.211(11) 0.136(9) -0.038(8) -0.066(7) 0.021(8)

loop_
_atom_type_symbol
_atom_type_description
_atom_type_scat_dispersion_real
_atom_type_scat_dispersion_imag
_atom_type_scat_source
C C 0.0181 0.0091 'International Tables Vol C Tables 4.2.6.8 and 6.1.1.4'
H H 0.0000 0.0000 'International Tables Vol C Tables 4.2.6.8 and 6.1.1.4'
N N 0.0311 0.0180 'International Tables Vol C Tables 4.2.6.8 and 6.1.1.4'
O O 0.0492 0.0322 'International Tables Vol C Tables 4.2.6.8 and 6.1.1.4'
Ti Ti 0.2191 1.8069 'International Tables Vol C Tables 4.2.6.8 and 6.1.1.4'

loop_
_geom_angle_atom_site_label_1
_geom_angle_atom_site_label_2
_geom_angle_atom_site_label_3
_geom_angle
_geom_angle_site_symmetry_1
_geom_angle_site_symmetry_3
_geom_angle_publ_flag
O1 Ti1 O21 86.3(3) . . ?
O1 Ti1 O36 91.3(2) . . ?
O1 Ti1 N1 161.3(2) . . ?
O5 Ti1 O1 87.7(2) . . ?
O5 Ti1 O21 172.2(2) . . ?
O5 Ti1 O36 91.3(2) . . ?
O5 Ti1 N1 102.9(3) . . ?
O10 Ti1 O1 107.6(3) . . ?
O10 Ti1 O5 98.5(2) . . ?
O10 Ti1 O21 88.0(2) . . ?
O10 Ti1 O36 158.9(2) . . ?
O10 Ti1 N1 86.2(2) . . ?
O21 Ti1 N1 81.6(3) . . ?
O36 Ti1 O21 83.9(2) . . ?
O36 Ti1 N1 73.3(2) . . ?
O1 Ti2 O22 87.1(3) . . ?
O1 Ti2 O23 164.5(3) . . ?
O1 Ti2 N2 90.7(3) . . ?
O2 Ti2 O1 79.3(3) . . ?
O2 Ti2 O22 163.0(4) . . ?
O2 Ti2 O23 100.8(3) . . ?
O2 Ti2 N2 90.0(2) . . ?
O6 Ti2 O1 104.5(3) . . ?
O6 Ti2 O2 102.5(2) . . ?
O6 Ti2 O22 90.6(3) . . ?
O6 Ti2 O23 90.6(3) . . ?
O6 Ti2 N2 161.8(3) . . ?
O22 Ti2 N2 80.1(2) . . ?
O23 Ti2 O22 89.7(3) . . ?
O23 Ti2 N2 73.9(3) . . ?
O2 Ti3 N3 82.6(2) . . ?
O3 Ti3 O2 75.2(2) . . ?
O3 Ti3 O26 160.6(2) . . ?
O3 Ti3 N3 87.9(3) . . ?
O7 Ti3 O2 96.2(2) . . ?
O7 Ti3 O3 103.1(2) . . ?
O7 Ti3 O19 99.7(2) . . ?
O7 Ti3 O26 93.9(3) . . ?
O7 Ti3 N3 168.3(3) . . ?
O19 Ti3 O2 160.8(3) . . ?
O19 Ti3 O3 90.8(2) . . ?
O19 Ti3 O26 95.4(2) . . ?
O19 Ti3 N3 83.9(2) . . ?
O26 Ti3 O2 94.1(2) . . ?
O26 Ti3 N3 74.6(3) . . ?
O3 Ti4 O4 77.4(2) . . ?
O3 Ti4 O32 92.3(2) . . ?
O3 Ti4 N6 161.9(2) . . ?
O4 Ti4 O32 86.0(2) . . ?
O4 Ti4 N6 89.9(2) . . ?
O8 Ti4 O3 103.9(2) . . ?
O8 Ti4 O4 90.23(18) . . ?
O8 Ti4 O20 96.6(2) . . ?
O8 Ti4 O32 162.2(3) . . ?
O8 Ti4 N6 88.8(2) . . ?
O20 Ti4 O3 96.0(2) . . ?
O20 Ti4 O4 171.5(2) . . ?
O20 Ti4 O32 89.0(2) . . ?
O20 Ti4 N6 95.3(2) . . ?
O32 Ti4 N6 73.7(3) . . ?
O4 Ti5 O5 91.4(3) . . ?
O4 Ti5 O9 102.2(2) . . ?
O4 Ti5 O34 95.9(3) . . ?
O4 Ti5 O59 86.5(2) . . ?
O4 Ti5 N7 165.6(2) . . ?
O5 Ti5 O34 162.4(2) . . ?
O5 Ti5 O59 83.1(2) . . ?
O5 Ti5 N7 94.3(3) . . ?
O9 Ti5 O5 98.5(2) . . ?
O9 Ti5 O34 95.6(2) . . ?
O9 Ti5 O59 171.1(3) . . ?
O9 Ti5 N7 90.1(2) . . ?
O34 Ti5 O59 81.4(3) . . ?
O34 Ti5 N7 75.1(3) . . ?
O59 Ti5 N7 81.0(3) . . ?
O1 Ti6 O2 72.6(2) . . ?
O1 Ti6 O4 139.1(3) . . ?
O1 Ti6 O5 68.7(2) . . ?
O1 Ti6 O60 85.7(2) . . ?
O2 Ti6 O4 147.84(19) . . ?
O2 Ti6 O5 141.27(18) . . ?
O3 Ti6 O1 145.6(3) . . ?
O3 Ti6 O2 73.6(2) . . ?
O3 Ti6 O4 74.3(2) . . ?
O3 Ti6 O5 145.0(2) . . ?
O3 Ti6 O60 93.5(2) . . ?
O4 Ti6 O5 70.80(19) . . ?
O60 Ti6 O2 99.7(3) . . ?
O60 Ti6 O4 81.6(2) . . ?
O60 Ti6 O5 79.3(2) . . ?
O61 Ti6 O1 92.80(19) . . ?
O61 Ti6 O2 94.8(2) . . ?
O61 Ti6 O3 96.52(19) . . ?
O61 Ti6 O4 89.4(2) . . ?
O61 Ti6 O5 85.5(2) . . ?
O61 Ti6 O60 164.2(3) . . ?
O10 Ti7 O11 95.6(2) . . ?
O10 Ti7 O15 98.6(2) . . ?
O10 Ti7 O16 100.2(2) . . ?
O10 Ti7 O37 92.9(2) . . ?
O10 Ti7 O57 172.5(3) . . ?
O11 Ti7 O37 84.8(2) . . ?
O11 Ti7 O57 78.3(2) . . ?
O15 Ti7 O11 78.8(2) . . ?
O15 Ti7 O37 160.7(3) . . ?
O15 Ti7 O57 84.70(19) . . ?
O16 Ti7 O11 164.1(2) . . ?
O16 Ti7 O15 99.5(2) . . ?
O16 Ti7 O37 93.7(2) . . ?
O16 Ti7 O57 85.8(2) . . ?
O37 Ti7 O57 82.2(2) . . ?
O6 Ti8 O12 99.3(2) . . ?
O6 Ti8 O38 91.7(2) . . ?
O6 Ti8 O40 157.3(3) . . ?
O6 Ti8 N8 84.8(3) . . ?
O11 Ti8 O6 101.9(3) . . ?
O11 Ti8 O12 85.0(2) . . ?
O11 Ti8 O38 88.9(2) . . ?
O11 Ti8 O40 99.8(3) . . ?
O11 Ti8 N8 173.2(3) . . ?
O12 Ti8 O38 168.4(2) . . ?
O12 Ti8 O40 89.4(2) . . ?
O12 Ti8 N8 94.9(3) . . ?
O38 Ti8 N8 90.0(3) . . ?
O40 Ti8 O38 81.9(2) . . ?
O40 Ti8 N8 73.5(3) . . ?
O7 Ti9 O12 98.8(2) . . ?
O7 Ti9 O13 108.3(2) . . ?
O7 Ti9 O42 158.3(3) . . ?
O7 Ti9 O43 87.82(19) . . ?
O7 Ti9 N9 85.9(2) . . ?
O12 Ti9 O13 84.0(2) . . ?
O12 Ti9 O42 93.1(2) . . ?
O12 Ti9 O43 170.0(2) . . ?
O12 Ti9 N9 98.1(2) . . ?
O13 Ti9 O42 91.0(2) . . ?
O13 Ti9 O43 86.9(2) . . ?
O13 Ti9 N9 165.3(2) . . ?
O42 Ti9 O43 83.2(2) . . ?
O42 Ti9 N9 74.4(3) . . ?
O43 Ti9 N9 89.8(2) . . ?
O8 Ti10 O13 105.5(2) . . ?
O8 Ti10 O14 103.2(2) . . ?
O8 Ti10 O44 89.4(2) . . ?
O8 Ti10 O46 90.8(2) . . ?
O8 Ti10 N10 162.8(2) . . ?
O13 Ti10 O44 85.6(2) . . ?
O13 Ti10 O46 163.0(2) . . ?
O13 Ti10 N10 88.7(2) . . ?
O14 Ti10 O13 81.3(2) . . ?
O14 Ti10 O44 163.8(2) . . ?
O14 Ti10 O46 100.0(2) . . ?
O14 Ti10 N10 88.22(19) . . ?
O44 Ti10 N10 82.0(2) . . ?
O46 Ti10 O44 89.7(2) . . ?
O46 Ti10 N10 74.4(2) . . ?
O9 Ti11 O14 94.2(2) . . ?
O9 Ti11 O15 104.8(2) . . ?
O9 Ti11 O18 95.3(2) . . ?
O9 Ti11 O48 159.9(2) . . ?
O9 Ti11 N11 86.6(2) . . ?
O14 Ti11 O48 85.96(19) . . ?
O14 Ti11 N11 89.9(2) . . ?
O15 Ti11 O14 79.4(2) . . ?
O15 Ti11 O18 98.7(2) . . ?
O15 Ti11 O48 95.0(2) . . ?
O15 Ti11 N11 164.8(2) . . ?
O18 Ti11 O14 170.5(2) . . ?
O18 Ti11 O48 84.9(2) . . ?
O18 Ti11 N11 90.0(2) . . ?
O48 Ti11 N11 73.3(2) . . ?
O11 Ti12 O12 68.8(2) . . ?
O11 Ti12 O14 147.9(2) . . ?
O11 Ti12 O15 74.2(2) . . ?
O11 Ti12 O58 82.39(17) . . ?
O13 Ti12 O11 138.2(2) . . ?
O13 Ti12 O12 69.55(18) . . ?
O13 Ti12 O14 73.69(18) . . ?
O13 Ti12 O15 147.14(19) . . ?
O13 Ti12 O58 92.48(18) . . ?
O14 Ti12 O12 143.23(17) . . ?
O15 Ti12 O12 142.89(17) . . ?
O15 Ti12 O14 73.67(18) . . ?
O15 Ti12 O58 86.5(2) . . ?
O58 Ti12 O12 86.2(2) . . ?
O58 Ti12 O14 94.76(18) . . ?
O61 Ti12 O11 88.44(17) . . ?
O61 Ti12 O12 87.5(2) . . ?
O61 Ti12 O13 92.25(18) . . ?
O61 Ti12 O14 94.7(2) . . ?
O61 Ti12 O15 94.1(2) . . ?
O61 Ti12 O58 170.3(2) . . ?
O16 Ti13 O17 102.0(2) . . ?
O16 Ti13 O54 95.4(2) . . ?
O16 Ti13 O56 103.0(3) . . ?
O16 Ti13 N14 164.8(2) . . ?
O16 Ti13 N15 85.4(3) . . ?
O17 Ti13 O54 103.2(3) . . ?
O17 Ti13 O56 92.6(2) . . ?
O17 Ti13 N14 91.7(3) . . ?
O17 Ti13 N15 165.8(2) . . ?
O54 Ti13 O56 152.7(2) . . ?
O54 Ti13 N14 74.7(2) . . ?
O54 Ti13 N15 88.0(3) . . ?
O56 Ti13 N14 82.8(2) . . ?
O56 Ti13 N15 73.8(3) . . ?
N15 Ti13 N14 82.8(3) . . ?
O17 Ti14 O50 93.3(2) . . ?
O17 Ti14 O52 102.0(2) . . ?
O17 Ti14 N12 163.2(3) . . ?
O17 Ti14 N13 80.2(2) . . ?
O18 Ti14 O17 103.9(3) . . ?
O18 Ti14 O50 101.8(2) . . ?
O18 Ti14 O52 98.2(2) . . ?
O18 Ti14 N12 90.2(3) . . ?
O18 Ti14 N13 171.6(3) . . ?
O50 Ti14 N12 74.6(3) . . ?
O50 Ti14 N13 85.1(3) . . ?
O52 Ti14 O50 151.1(3) . . ?
O52 Ti14 N12 84.8(3) . . ?
O52 Ti14 N13 73.7(3) . . ?
N13 Ti14 N12 87.1(3) . . ?
O19 Ti15 O28 102.6(2) . . ?
O19 Ti15 O30 94.6(2) . . ?
O19 Ti15 N4 86.1(2) . . ?
O19 Ti15 N5 161.4(3) . . ?
O20 Ti15 O19 100.7(2) . . ?
O20 Ti15 O28 93.4(3) . . ?
O20 Ti15 O30 101.4(2) . . ?
O20 Ti15 N4 166.6(3) . . ?
O20 Ti15 N5 96.1(2) . . ?
O28 Ti15 N4 73.8(3) . . ?
O28 Ti15 N5 84.2(2) . . ?
O30 Ti15 O28 154.9(2) . . ?
O30 Ti15 N4 89.4(3) . . ?
O30 Ti15 N5 74.2(2) . . ?
N5 Ti15 N4 79.1(2) . . ?
Ti1 O1 Ti2 145.9(3) . . ?
Ti1 O1 Ti6 109.5(3) . . ?
Ti2 O1 Ti6 102.2(3) . . ?
Ti2 O2 Ti3 150.3(4) . . ?
Ti2 O2 Ti6 104.6(3) . . ?
Ti3 O2 Ti6 102.2(2) . . ?
Ti3 O3 Ti6 106.9(2) . . ?
Ti4 O3 Ti3 141.9(2) . . ?
Ti4 O3 Ti6 107.7(3) . . ?
Ti4 O4 Ti6 100.2(3) . . ?
Ti5 O4 Ti4 152.7(3) . . ?
Ti5 O4 Ti6 107.1(2) . . ?
Ti1 O5 Ti5 172.3(3) . . ?
Ti1 O5 Ti6 94.0(3) . . ?
Ti5 O5 Ti6 90.49(18) . . ?
Ti2 O6 Ti8 155.3(4) . . ?
Ti3 O7 Ti9 161.6(4) . . ?
Ti10 O8 Ti4 161.7(3) . . ?
Ti11 O9 Ti5 149.8(4) . . ?
Ti7 O10 Ti1 152.2(3) . . ?
Ti7 O11 Ti12 102.9(2) . . ?
Ti8 O11 Ti7 147.3(2) . . ?
Ti8 O11 Ti12 109.6(2) . . ?
Ti8 O12 Ti12 96.5(3) . . ?
Ti9 O12 Ti8 163.5(3) . . ?
Ti9 O12 Ti12 97.1(2) . . ?
Ti9 O13 Ti10 144.8(2) . . ?
Ti9 O13 Ti12 107.56(19) . . ?
Ti10 O13 Ti12 102.2(2) . . ?
Ti10 O14 Ti11 157.0(3) . . ?
Ti10 O14 Ti12 101.0(2) . . ?
Ti11 O14 Ti12 100.53(17) . . ?
Ti7 O15 Ti12 103.8(3) . . ?
Ti11 O15 Ti7 149.7(3) . . ?
Ti11 O15 Ti12 106.31(19) . . ?
Ti13 O16 Ti7 162.3(4) . . ?
Ti13 O17 Ti14 137.7(3) . . ?
Ti14 O18 Ti11 164.5(3) . . ?
Ti15 O19 Ti3 145.2(4) . . ?
Ti15 O20 Ti4 138.7(3) . . ?
C7 O21 Ti1 133.4(6) . . ?
C7 O22 Ti2 133.3(7) . . ?
C13 O23 Ti2 127.8(9) . . ?
C19 O26 Ti3 122.5(8) . . ?
C25 O28 Ti15 124.0(7) . . ?
C31 O30 Ti15 124.5(5) . . ?
C37 O32 Ti4 122.9(6) . . ?
C43 O34 Ti5 123.3(6) . . ?
C6 O36 Ti1 124.0(5) . . ?
C44 O37 Ti7 137.0(5) . . ?
C44 O38 Ti8 132.6(7) . . ?
C50 O40 Ti8 121.2(7) . . ?
C56 O42 Ti9 120.3(6) . . ?
C57 O43 Ti9 134.3(6) . . ?
C57 O44 Ti10 133.9(4) . . ?
C63 O46 Ti10 124.7(6) . . ?
C69 O48 Ti11 123.4(6) . . ?
C75 O50 Ti14 124.2(6) . . ?
C76 O52 Ti14 125.8(7) . . ?
C87 O54 Ti13 125.5(5) . . ?
C93 O56 Ti13 123.7(5) . . ?
C94 O57 Ti7 127.1(4) . . ?
C94 O58 Ti12 127.3(4) . . ?
C95 O59 Ti5 121.5(7) . . ?
C95 O60 Ti6 132.4(6) . . ?
Ti6 O61 Ti12 174.8(4) . . ?
C1 N1 Ti1 127.1(6) . . ?
C5 N1 Ti1 114.8(5) . . ?
C5 N1 C1 118.1(8) . . ?
C8 N2 Ti2 125.2(7) . . ?
C8 N2 C12 125.2(10) . . ?
C12 N2 Ti2 109.6(8) . . ?
C14 N3 Ti3 126.9(6) . . ?
C14 N3 C18 120.0(8) . . ?
C18 N3 Ti3 113.0(7) . . ?
C20 N4 Ti15 129.5(6) . . ?
C24 N4 Ti15 111.6(7) . . ?
C24 N4 C20 117.9(8) . . ?
C26 N5 Ti15 129.3(5) . . ?
C26 N5 C30 118.6(6) . . ?
C30 N5 Ti15 112.0(4) . . ?
C32 N6 Ti4 125.3(7) . . ?
C36 N6 Ti4 113.5(7) . . ?
C36 N6 C32 121.1(10) . . ?
C38 N7 Ti5 129.2(8) . . ?
C38 N7 C42 118.5(10) . . ?
C42 N7 Ti5 112.3(6) . . ?
C45 N8 Ti8 124.0(7) . . ?
C49 N8 Ti8 114.6(6) . . ?
C49 N8 C45 121.4(8) . . ?
C51 N9 Ti9 128.0(6) . . ?
C51 N9 C55 116.8(9) . . ?
C55 N9 Ti9 114.8(5) . . ?
C58 N10 Ti10 128.8(5) . . ?
C58 N10 C62 118.6(7) . . ?
C62 N10 Ti10 112.4(6) . . ?
C64 N11 Ti11 127.7(5) . . ?
C64 N11 C68 118.0(7) . . ?
C68 N11 Ti11 114.2(6) . . ?
C70 N12 Ti14 127.0(7) . . ?
C70 N12 C74 120.6(11) . . ?
C74 N12 Ti14 112.3(8) . . ?
C77 N13 Ti14 111.8(7) . . ?
C81 N13 Ti14 131.0(7) . . ?
C81 N13 C77 116.6(9) . . ?
C82 N14 Ti13 130.0(6) . . ?
C82 N14 C86 118.2(7) . . ?
C86 N14 Ti13 111.7(5) . . ?
C88 N15 Ti13 128.0(7) . . ?
C92 N15 Ti13 115.5(5) . . ?
C92 N15 C88 116.0(9) . . ?
C97 N16 H16A 99(7) . . ?
C97 N16 C98 105.6(8) . . ?
C98 N16 H16A 103(7) . . ?
N1 C1 H1 119.1 . . ?
C2 C1 N1 121.8(8) . . ?
C2 C1 H1 119.1 . . ?
C1 C2 H2 120.2 . . ?
C1 C2 C3 119.6(9) . . ?
C3 C2 H2 120.2 . . ?
C2 C3 H3 121.0 . . ?
C2 C3 C4 118.0(10) . . ?
C4 C3 H3 121.0 . . ?
C3 C4 H4 120.4 . . ?
C5 C4 C3 119.3(9) . . ?
C5 C4 H4 120.4 . . ?
N1 C5 C6 113.6(9) . . ?
C4 C5 N1 123.1(8) . . ?
C4 C5 C6 123.1(9) . . ?
O35 C6 O36 125.8(9) . . ?
O35 C6 C5 119.9(10) . . ?
O36 C6 C5 113.8(8) . . ?
O21 C7 O22 130.9(9) . . ?
O21 C7 H7 114.5 . . ?
O22 C7 H7 114.5 . . ?
N2 C8 H8 120.4 . . ?
N2 C8 C9 119.2(12) . . ?
C9 C8 H8 120.4 . . ?
C8 C9 H9 122.8 . . ?
C10 C9 C8 114.4(13) . . ?
C10 C9 H9 122.8 . . ?
C9 C10 H10 115.9 . . ?
C9 C10 C11 128.2(12) . . ?
C11 C10 H10 115.9 . . ?
C10 C11 H11 122.2 . . ?
C10 C11 C12 115.6(12) . . ?
C12 C11 H11 122.2 . . ?
N2 C12 C11 117.3(12) . . ?
N2 C12 C13 119.6(10) . . ?
C11 C12 C13 123.1(11) . . ?
O23 C13 C12 109.0(11) . . ?
O24 C13 O23 127.9(14) . . ?
O24 C13 C12 123.1(11) . . ?
N3 C14 H14 118.3 . . ?
N3 C14 C15 123.5(10) . . ?
C15 C14 H14 118.3 . . ?
C14 C15 H15 123.2 . . ?
C16 C15 C14 113.6(12) . . ?
C16 C15 H15 123.2 . . ?
C15 C16 H16 118.3 . . ?
C17 C16 C15 123.3(10) . . ?
C17 C16 H16 118.3 . . ?
C16 C17 H17 121.0 . . ?
C16 C17 C18 118.0(11) . . ?
C18 C17 H17 121.0 . . ?
N3 C18 C17 121.6(12) . . ?
N3 C18 C19 115.5(9) . . ?
C17 C18 C19 122.8(11) . . ?
O25 C19 O26 123.1(12) . . ?
O25 C19 C18 123.0(10) . . ?
O26 C19 C18 113.9(10) . . ?
N4 C20 H20 117.6 . . ?
N4 C20 C21 124.8(9) . . ?
C21 C20 H20 117.6 . . ?
C20 C21 H21 122.0 . . ?
C20 C21 C22 116.0(11) . . ?
C22 C21 H21 122.0 . . ?
C21 C22 H22 120.2 . . ?
C23 C22 C21 119.6(10) . . ?
C23 C22 H22 120.2 . . ?
C22 C23 H23 120.2 . . ?
C22 C23 C24 119.6(10) . . ?
C24 C23 H23 120.2 . . ?
N4 C24 C23 122.0(11) . . ?
N4 C24 C25 114.3(8) . . ?
C23 C24 C25 123.7(10) . . ?
O27 C25 O28 125.1(11) . . ?
O27 C25 C24 120.3(9) . . ?
O28 C25 C24 114.6(9) . . ?
N5 C26 H26 118.8 . . ?
N5 C26 C27 122.4(7) . . ?
C27 C26 H26 118.8 . . ?
C26 C27 H27 120.1 . . ?
C28 C27 C26 119.8(8) . . ?
C28 C27 H27 120.1 . . ?
C27 C28 H28 120.8 . . ?
C27 C28 C29 118.4(7) . . ?
C29 C28 H28 120.8 . . ?
C28 C29 H29 120.6 . . ?
C30 C29 C28 118.9(7) . . ?
C30 C29 H29 120.6 . . ?
N5 C30 C29 121.9(7) . . ?
N5 C30 C31 114.1(6) . . ?
C29 C30 C31 123.9(7) . . ?
O29 C31 O30 122.7(7) . . ?
O29 C31 C30 122.7(6) . . ?
O30 C31 C30 114.5(6) . . ?
N6 C32 H32 120.0 . . ?
N6 C32 C33 120.0(10) . . ?
C33 C32 H32 120.0 . . ?
C32 C33 H33 120.2 . . ?
C32 C33 C34 119.7(11) . . ?
C34 C33 H33 120.2 . . ?
C33 C34 H34 120.2 . . ?
C35 C34 C33 119.6(13) . . ?
C35 C34 H34 120.2 . . ?
C34 C35 H35 121.0 . . ?
C34 C35 C36 118.1(11) . . ?
C36 C35 H35 121.0 . . ?
N6 C36 C35 121.4(10) . . ?
N6 C36 C37 114.7(11) . . ?
C35 C36 C37 123.8(10) . . ?
O31 C37 C36 117.6(12) . . ?
O32 C37 O31 127.3(11) . . ?
O32 C37 C36 115.1(10) . . ?
N7 C38 H38 119.8 . . ?
N7 C38 C39 120.3(11) . . ?
C39 C38 H38 119.8 . . ?
C38 C39 H39 119.4 . . ?
C40 C39 C38 121.2(10) . . ?
C40 C39 H39 119.4 . . ?
C39 C40 H40 121.0 . . ?
C39 C40 C41 117.9(13) . . ?
C41 C40 H40 121.0 . . ?
C40 C41 H41 119.0 . . ?
C42 C41 C40 122.0(13) . . ?
C42 C41 H41 119.0 . . ?
N7 C42 C41 119.9(10) . . ?
N7 C42 C43 113.2(11) . . ?
C41 C42 C43 126.6(13) . . ?
O33 C43 O34 126.3(10) . . ?
O33 C43 C42 118.5(14) . . ?
O34 C43 C42 115.2(12) . . ?
O37 C44 H44 116.2 . . ?
O38 C44 O37 127.7(8) . . ?
O38 C44 H44 116.2 . . ?
N8 C45 H45 121.3 . . ?
N8 C45 C46 117.5(9) . . ?
C46 C45 H45 121.3 . . ?
C45 C46 H46 119.6 . . ?
C47 C46 C45 120.7(9) . . ?
C47 C46 H46 119.6 . . ?
C46 C47 H47 118.5 . . ?
C46 C47 C48 123.0(10) . . ?
C48 C47 H47 118.5 . . ?
C47 C48 H48 121.7 . . ?
C47 C48 C49 116.6(9) . . ?
C49 C48 H48 121.7 . . ?
N8 C49 C48 120.7(9) . . ?
N8 C49 C50 112.6(10) . . ?
C48 C49 C50 126.6(11) . . ?
O39 C50 O40 123.0(11) . . ?
O39 C50 C49 119.7(13) . . ?
O40 C50 C49 117.2(12) . . ?
N9 C51 H51 119.4 . . ?
N9 C51 C52 121.3(9) . . ?
C52 C51 H51 119.4 . . ?
C51 C52 H52 119.9 . . ?
C53 C52 C51 120.2(9) . . ?
C53 C52 H52 119.9 . . ?
C52 C53 H53 120.7 . . ?
C54 C53 C52 118.6(11) . . ?
C54 C53 H53 120.7 . . ?
C53 C54 H54 120.1 . . ?
C53 C54 C55 119.8(10) . . ?
C55 C54 H54 120.1 . . ?
N9 C55 C54 123.1(8) . . ?
N9 C55 C56 109.6(10) . . ?
C54 C55 C56 127.3(9) . . ?
O41 C56 C55 116.9(11) . . ?
O42 C56 O41 123.5(10) . . ?
O42 C56 C55 119.3(9) . . ?
O43 C57 H57 115.6 . . ?
O44 C57 O43 128.8(7) . . ?
O44 C57 H57 115.6 . . ?
N10 C58 H58 118.5 . . ?
N10 C58 C59 122.9(8) . . ?
C59 C58 H58 118.5 . . ?
C58 C59 H59 121.1 . . ?
C60 C59 C58 117.7(10) . . ?
C60 C59 H59 121.1 . . ?
C59 C60 H60 120.0 . . ?
C59 C60 C61 120.1(8) . . ?
C61 C60 H60 120.0 . . ?
C60 C61 H61 121.0 . . ?
C62 C61 C60 118.0(9) . . ?
C62 C61 H61 121.0 . . ?
N10 C62 C61 122.7(9) . . ?
N10 C62 C63 115.7(7) . . ?
C61 C62 C63 121.6(9) . . ?
O45 C63 O46 124.6(10) . . ?
O45 C63 C62 122.7(7) . . ?
O46 C63 C62 112.7(8) . . ?
N11 C64 H64 118.7 . . ?
N11 C64 C65 122.5(10) . . ?
C65 C64 H64 118.7 . . ?
C64 C65 H65 120.2 . . ?
C66 C65 C64 119.5(12) . . ?
C66 C65 H65 120.2 . . ?
C65 C66 H66 118.9 . . ?
C65 C66 C67 122.2(11) . . ?
C67 C66 H66 118.9 . . ?
C66 C67 H67 121.9 . . ?
C66 C67 C68 116.3(9) . . ?
C68 C67 H67 121.9 . . ?
N11 C68 C67 121.1(10) . . ?
N11 C68 C69 114.3(7) . . ?
C67 C68 C69 124.5(8) . . ?
O47 C69 O48 125.2(9) . . ?
O47 C69 C68 120.7(8) . . ?
O48 C69 C68 114.0(7) . . ?
N12 C70 H70 118.9 . . ?
N12 C70 C71 122.2(11) . . ?
C71 C70 H70 118.9 . . ?
C70 C71 H71 121.6 . . ?
C72 C71 C70 116.7(13) . . ?
C72 C71 H71 121.6 . . ?
C71 C72 H72 120.6 . . ?
C73 C72 C71 118.8(13) . . ?
C73 C72 H72 120.6 . . ?
C72 C73 H73 119.4 . . ?
C72 C73 C74 121.3(12) . . ?
C74 C73 H73 119.4 . . ?
N12 C74 C73 120.3(11) . . ?
N12 C74 C75 115.7(11) . . ?
C73 C74 C75 123.9(11) . . ?
O49 C75 O50 124.9(12) . . ?
O49 C75 C74 122.0(12) . . ?
O50 C75 C74 113.0(9) . . ?
O51 C76 O52 125.6(11) . . ?
O51 C76 C77 119.4(11) . . ?
O52 C76 C77 115.0(10) . . ?
N13 C77 C76 112.4(10) . . ?
N13 C77 C78 123.1(9) . . ?
C78 C77 C76 124.5(10) . . ?
C77 C78 H78 121.6 . . ?
C79 C78 C77 116.7(10) . . ?
C79 C78 H78 121.6 . . ?
C78 C79 H79 119.4 . . ?
C78 C79 C80 121.2(10) . . ?
C80 C79 H79 119.4 . . ?
C79 C80 H80 119.8 . . ?
C79 C80 C81 120.4(10) . . ?
C81 C80 H80 119.8 . . ?
N13 C81 C80 122.0(9) . . ?
N13 C81 H81 119.0 . . ?
C80 C81 H81 119.0 . . ?
N14 C82 H82 118.8 . . ?
N14 C82 C83 122.3(9) . . ?
C83 C82 H82 118.8 . . ?
C82 C83 H83 120.7 . . ?
C84 C83 C82 118.7(8) . . ?
C84 C83 H83 120.7 . . ?
C83 C84 H84 119.7 . . ?
C83 C84 C85 120.6(9) . . ?
C85 C84 H84 119.7 . . ?
C84 C85 H85 122.1 . . ?
C86 C85 C84 115.8(9) . . ?
C86 C85 H85 122.1 . . ?
N14 C86 C85 124.0(8) . . ?
N14 C86 C87 114.8(8) . . ?
C85 C86 C87 121.0(9) . . ?
O53 C87 O54 124.9(8) . . ?
O53 C87 C86 122.0(9) . . ?
O54 C87 C86 113.1(9) . . ?
N15 C88 H88 118.0 . . ?
C89 C88 N15 123.9(10) . . ?
C89 C88 H88 118.0 . . ?
C88 C89 H89 120.4 . . ?
C88 C89 C90 119.2(9) . . ?
C90 C89 H89 120.4 . . ?
C89 C90 H90 121.4 . . ?
C91 C90 C89 117.3(10) . . ?
C91 C90 H90 121.4 . . ?
C90 C91 H91 119.8 . . ?
C92 C91 C90 120.4(10) . . ?
C92 C91 H91 119.8 . . ?
N15 C92 C93 111.0(9) . . ?
C91 C92 N15 123.2(8) . . ?
C91 C92 C93 125.8(10) . . ?
O55 C93 O56 123.6(9) . . ?
O55 C93 C92 120.5(11) . . ?
O56 C93 C92 115.9(9) . . ?
O57 C94 O58 128.2(7) . . ?
O57 C94 H94 115.9 . . ?
O58 C94 H94 115.9 . . ?
O59 C95 O60 129.3(9) . . ?
O59 C95 H95 115.3 . . ?
O60 C95 H95 115.3 . . ?
H96A C96 H96B 109.5 . . ?
H96A C96 H96C 109.5 . . ?
H96B C96 H96C 109.5 . . ?
C97 C96 H96A 109.5 . . ?
C97 C96 H96B 109.5 . . ?
C97 C96 H96C 109.5 . . ?
N16 C97 C96 107.2(10) . . ?
N16 C97 H97A 110.3 . . ?
N16 C97 H97B 110.3 . . ?
C96 C97 H97A 110.3 . . ?
C96 C97 H97B 110.3 . . ?
H97A C97 H97B 108.5 . . ?
N16 C98 H98A 109.0 . . ?
N16 C98 H98B 109.0 . . ?
H98A C98 H98B 107.8 . . ?
C99 C98 N16 112.8(10) . . ?
C99 C98 H98A 109.0 . . ?
C99 C98 H98B 109.0 . . ?
C98 C99 H99A 109.5 . . ?
C98 C99 H99B 109.5 . . ?
C98 C99 H99C 109.5 . . ?
H99A C99 H99B 109.5 . . ?
H99A C99 H99C 109.5 . . ?
H99B C99 H99C 109.5 . . ?

loop_
_geom_bond_atom_site_label_1
_geom_bond_atom_site_label_2
_geom_bond_distance
_geom_bond_site_symmetry_2
_geom_bond_publ_flag
Ti1 O1 1.850(6) . ?
Ti1 O5 1.832(5) . ?
Ti1 O10 1.825(5) . ?
Ti1 O21 2.142(7) . ?
Ti1 O36 2.035(5) . ?
Ti1 N1 2.225(7) . ?
Ti2 O1 1.934(8) . ?
Ti2 O2 1.843(5) . ?
Ti2 O6 1.776(6) . ?
Ti2 O22 2.089(6) . ?
Ti2 O23 1.979(7) . ?
Ti2 N2 2.284(9) . ?
Ti3 O2 2.022(5) . ?
Ti3 O3 1.945(6) . ?
Ti3 O7 1.804(5) . ?
Ti3 O19 1.854(5) . ?
Ti3 O26 1.989(6) . ?
Ti3 N3 2.252(7) . ?
Ti4 O3 1.883(6) . ?
Ti4 O4 2.027(5) . ?
Ti4 O8 1.847(4) . ?
Ti4 O20 1.869(5) . ?
Ti4 O32 2.040(6) . ?
Ti4 N6 2.223(8) . ?
Ti5 O4 1.800(6) . ?
Ti5 O5 1.881(6) . ?
Ti5 O9 1.817(5) . ?
Ti5 O34 2.000(7) . ?
Ti5 O59 2.171(5) . ?
Ti5 N7 2.240(9) . ?
Ti6 O1 2.023(4) . ?
Ti6 O2 2.046(7) . ?
Ti6 O3 1.995(4) . ?
Ti6 O4 2.058(6) . ?
Ti6 O5 2.457(6) . ?
Ti6 O60 2.042(7) . ?
Ti6 O61 1.785(4) . ?
Ti7 O10 1.798(5) . ?
Ti7 O11 1.960(6) . ?
Ti7 O15 1.917(4) . ?
Ti7 O16 1.853(6) . ?
Ti7 O37 2.069(6) . ?
Ti7 O57 2.194(5) . ?
Ti8 O6 1.828(5) . ?
Ti8 O11 1.822(6) . ?
Ti8 O12 1.853(5) . ?
Ti8 O38 2.092(5) . ?
Ti8 O40 2.045(7) . ?
Ti8 N8 2.231(8) . ?
Ti9 O7 1.814(4) . ?
Ti9 O12 1.839(5) . ?
Ti9 O13 1.897(5) . ?
Ti9 O42 2.022(6) . ?
Ti9 O43 2.071(5) . ?
Ti9 N9 2.216(8) . ?
Ti10 O8 1.778(4) . ?
Ti10 O13 1.902(5) . ?
Ti10 O14 1.863(4) . ?
Ti10 O44 2.092(6) . ?
Ti10 O46 2.015(5) . ?
Ti10 N10 2.266(6) . ?
Ti11 O9 1.805(5) . ?
Ti11 O14 1.999(5) . ?
Ti11 O15 1.871(5) . ?
Ti11 O18 1.889(5) . ?
Ti11 O48 2.061(4) . ?
Ti11 N11 2.231(6) . ?
Ti12 O11 2.030(4) . ?
Ti12 O12 2.344(7) . ?
Ti12 O13 2.012(4) . ?
Ti12 O14 2.080(5) . ?
Ti12 O15 2.047(5) . ?
Ti12 O58 2.048(5) . ?
Ti12 O61 1.811(4) . ?
Ti13 O16 1.760(5) . ?
Ti13 O17 1.798(6) . ?
Ti13 O54 1.960(6) . ?
Ti13 O56 2.008(6) . ?
Ti13 N14 2.284(6) . ?
Ti13 N15 2.220(8) . ?
Ti14 O17 1.852(6) . ?
Ti14 O18 1.752(5) . ?
Ti14 O50 1.996(5) . ?
Ti14 O52 1.963(6) . ?
Ti14 N12 2.271(9) . ?
Ti14 N13 2.251(9) . ?
Ti15 O19 1.784(5) . ?
Ti15 O20 1.777(6) . ?
Ti15 O28 2.001(5) . ?
Ti15 O30 1.961(5) . ?
Ti15 N4 2.285(8) . ?
Ti15 N5 2.274(5) . ?
O21 C7 1.224(13) . ?
O22 C7 1.250(13) . ?
O23 C13 1.318(11) . ?
O24 C13 1.190(14) . ?
O25 C19 1.196(13) . ?
O26 C19 1.326(10) . ?
O27 C25 1.228(11) . ?
O28 C25 1.278(10) . ?
O29 C31 1.241(9) . ?
O30 C31 1.310(8) . ?
O31 C37 1.261(13) . ?
O32 C37 1.247(13) . ?
O33 C43 1.246(15) . ?
O34 C43 1.260(15) . ?
O35 C6 1.223(11) . ?
O36 C6 1.259(12) . ?
O37 C44 1.284(12) . ?
O38 C44 1.234(12) . ?
O39 C50 1.253(14) . ?
O40 C50 1.285(13) . ?
O41 C56 1.287(13) . ?
O42 C56 1.262(12) . ?
O43 C57 1.269(10) . ?
O44 C57 1.247(10) . ?
O45 C63 1.202(11) . ?
O46 C63 1.291(9) . ?
O47 C69 1.229(9) . ?
O48 C69 1.268(9) . ?
O49 C75 1.201(11) . ?
O50 C75 1.331(13) . ?
O51 C76 1.252(12) . ?
O52 C76 1.252(13) . ?
O53 C87 1.232(11) . ?
O54 C87 1.328(11) . ?
O55 C93 1.247(12) . ?
O56 C93 1.274(12) . ?
O57 C94 1.234(9) . ?
O58 C94 1.282(8) . ?
O59 C95 1.239(14) . ?
O60 C95 1.269(14) . ?
N1 C1 1.367(10) . ?
N1 C5 1.319(10) . ?
N2 C8 1.304(15) . ?
N2 C12 1.350(13) . ?
N3 C14 1.304(13) . ?
N3 C18 1.308(12) . ?
N4 C20 1.345(13) . ?
N4 C24 1.329(11) . ?
N5 C26 1.307(9) . ?
N5 C30 1.353(9) . ?
N6 C32 1.349(11) . ?
N6 C36 1.322(12) . ?
N7 C38 1.340(11) . ?
N7 C42 1.351(14) . ?
N8 C45 1.368(10) . ?
N8 C49 1.356(11) . ?
N9 C51 1.357(10) . ?
N9 C55 1.368(11) . ?
N10 C58 1.275(11) . ?
N10 C62 1.333(10) . ?
N11 C64 1.331(12) . ?
N11 C68 1.348(10) . ?
N12 C70 1.269(14) . ?
N12 C74 1.351(12) . ?
N13 C77 1.381(11) . ?
N13 C81 1.378(11) . ?
N14 C82 1.332(10) . ?
N14 C86 1.363(12) . ?
N15 C88 1.364(10) . ?
N15 C92 1.359(12) . ?
N16 H16A 0.98(2) . ?
N16 C97 1.468(17) . ?
N16 C98 1.551(14) . ?
C1 H1 0.9500 . ?
C1 C2 1.345(13) . ?
C2 H2 0.9500 . ?
C2 C3 1.352(13) . ?
C3 H3 0.9500 . ?
C3 C4 1.416(13) . ?
C4 H4 0.9500 . ?
C4 C5 1.317(14) . ?
C5 C6 1.506(12) . ?
C7 H7 0.9500 . ?
C8 H8 0.9500 . ?
C8 C9 1.460(14) . ?
C9 H9 0.9500 . ?
C9 C10 1.316(16) . ?
C10 H10 0.9500 . ?
C10 C11 1.351(17) . ?
C11 H11 0.9500 . ?
C11 C12 1.438(14) . ?
C12 C13 1.474(17) . ?
C14 H14 0.9500 . ?
C14 C15 1.443(13) . ?
C15 H15 0.9500 . ?
C15 C16 1.361(15) . ?
C16 H16 0.9500 . ?
C16 C17 1.352(16) . ?
C17 H17 0.9500 . ?
C17 C18 1.393(13) . ?
C18 C19 1.480(16) . ?
C20 H20 0.9500 . ?
C20 C21 1.369(13) . ?
C21 H21 0.9500 . ?
C21 C22 1.409(11) . ?
C22 H22 0.9500 . ?
C22 C23 1.371(12) . ?
C23 H23 0.9500 . ?
C23 C24 1.379(11) . ?
C24 C25 1.497(16) . ?
C26 H26 0.9500 . ?
C26 C27 1.386(10) . ?
C27 H27 0.9500 . ?
C27 C28 1.359(11) . ?
C28 H28 0.9500 . ?
C28 C29 1.387(11) . ?
C29 H29 0.9500 . ?
C29 C30 1.376(10) . ?
C30 C31 1.464(11) . ?
C32 H32 0.9500 . ?
C32 C33 1.374(15) . ?
C33 H33 0.9500 . ?
C33 C34 1.398(15) . ?
C34 H34 0.9500 . ?
C34 C35 1.368(15) . ?
C35 H35 0.9500 . ?
C35 C36 1.407(16) . ?
C36 C37 1.479(15) . ?
C38 H38 0.9500 . ?
C38 C39 1.391(16) . ?
C39 H39 0.9500 . ?
C39 C40 1.312(16) . ?
C40 H40 0.9500 . ?
C40 C41 1.356(14) . ?
C41 H41 0.9500 . ?
C41 C42 1.356(16) . ?
C42 C43 1.520(14) . ?
C44 H44 0.9500 . ?
C45 H45 0.9500 . ?
C45 C46 1.398(11) . ?
C46 H46 0.9500 . ?
C46 C47 1.317(11) . ?
C47 H47 0.9500 . ?
C47 C48 1.375(11) . ?
C48 H48 0.9500 . ?
C48 C49 1.394(11) . ?
C49 C50 1.446(14) . ?
C51 H51 0.9500 . ?
C51 C52 1.396(13) . ?
C52 H52 0.9500 . ?
C52 C53 1.381(13) . ?
C53 H53 0.9500 . ?
C53 C54 1.355(12) . ?
C54 H54 0.9500 . ?
C54 C55 1.374(13) . ?
C55 C56 1.485(13) . ?
C57 H57 0.9500 . ?
C58 H58 0.9500 . ?
C58 C59 1.421(11) . ?
C59 H59 0.9500 . ?
C59 C60 1.333(13) . ?
C60 H60 0.9500 . ?
C60 C61 1.374(14) . ?
C61 H61 0.9500 . ?
C61 C62 1.370(11) . ?
C62 C63 1.518(14) . ?
C64 H64 0.9500 . ?
C64 C65 1.334(13) . ?
C65 H65 0.9500 . ?
C65 C66 1.324(14) . ?
C66 H66 0.9500 . ?
C66 C67 1.344(15) . ?
C67 H67 0.9500 . ?
C67 C68 1.409(13) . ?
C68 C69 1.491(14) . ?
C70 H70 0.9500 . ?
C70 C71 1.436(17) . ?
C71 H71 0.9500 . ?
C71 C72 1.388(15) . ?
C72 H72 0.9500 . ?
C72 C73 1.345(17) . ?
C73 H73 0.9500 . ?
C73 C74 1.363(16) . ?
C74 C75 1.487(16) . ?
C76 C77 1.478(15) . ?
C77 C78 1.437(13) . ?
C78 H78 0.9500 . ?
C78 C79 1.369(12) . ?
C79 H79 0.9500 . ?
C79 C80 1.375(12) . ?
C80 H80 0.9500 . ?
C80 C81 1.381(12) . ?
C81 H81 0.9500 . ?
C82 H82 0.9500 . ?
C82 C83 1.409(12) . ?
C83 H83 0.9500 . ?
C83 C84 1.362(14) . ?
C84 H84 0.9500 . ?
C84 C85 1.429(13) . ?
C85 H85 0.9500 . ?
C85 C86 1.388(13) . ?
C86 C87 1.494(13) . ?
C88 H88 0.9500 . ?
C88 C89 1.328(13) . ?
C89 H89 0.9500 . ?
C89 C90 1.416(14) . ?
C90 H90 0.9500 . ?
C90 C91 1.372(12) . ?
C91 H91 0.9500 . ?
C91 C92 1.343(14) . ?
C92 C93 1.497(12) . ?
C94 H94 0.9500 . ?
C95 H95 0.9500 . ?
C96 H96A 0.9800 . ?
C96 H96B 0.9800 . ?
C96 H96C 0.9800 . ?
C96 C97 1.534(18) . ?
C97 H97A 0.9900 . ?
C97 H97B 0.9900 . ?
C98 H98A 0.9900 . ?
C98 H98B 0.9900 . ?
C98 C99 1.435(15) . ?
C99 H99A 0.9800 . ?
C99 H99B 0.9800 . ?
C99 H99C 0.9800 . ?

loop_
_geom_torsion_atom_site_label_1
_geom_torsion_atom_site_label_2
_geom_torsion_atom_site_label_3
_geom_torsion_atom_site_label_4
_geom_torsion
_geom_torsion_site_symmetry_1
_geom_torsion_site_symmetry_2
_geom_torsion_site_symmetry_3
_geom_torsion_site_symmetry_4
_geom_torsion_publ_flag
Ti1 O21 C7 O22 1.3(18) . . . . ?
Ti1 O36 C6 O35 179.7(10) . . . . ?
Ti1 O36 C6 C5 8.2(13) . . . . ?
Ti1 N1 C1 C2 -179.5(7) . . . . ?
Ti1 N1 C5 C4 178.4(9) . . . . ?
Ti1 N1 C5 C6 3.8(11) . . . . ?
Ti2 O22 C7 O21 -5.1(18) . . . . ?
Ti2 O23 C13 O24 -174.6(10) . . . . ?
Ti2 O23 C13 C12 3.9(12) . . . . ?
Ti2 N2 C8 C9 174.0(7) . . . . ?
Ti2 N2 C12 C11 -177.0(8) . . . . ?
Ti2 N2 C12 C13 2.4(11) . . . . ?
Ti3 O26 C19 O25 170.5(9) . . . . ?
Ti3 O26 C19 C18 -5.9(11) . . . . ?
Ti3 N3 C14 C15 178.5(7) . . . . ?
Ti3 N3 C18 C17 -179.3(8) . . . . ?
Ti3 N3 C18 C19 4.8(10) . . . . ?
Ti4 O32 C37 O31 176.5(9) . . . . ?
Ti4 O32 C37 C36 -3.1(12) . . . . ?
Ti4 N6 C32 C33 179.9(7) . . . . ?
Ti4 N6 C36 C35 178.2(7) . . . . ?
Ti4 N6 C36 C37 -0.1(10) . . . . ?
Ti5 O34 C43 O33 -175.9(11) . . . . ?
Ti5 O34 C43 C42 4.9(13) . . . . ?
Ti5 O59 C95 O60 2.6(14) . . . . ?
Ti5 N7 C38 C39 -176.0(7) . . . . ?
Ti5 N7 C42 C41 177.3(8) . . . . ?
Ti5 N7 C42 C43 -8.4(11) . . . . ?
Ti6 O60 C95 O59 -0.6(15) . . . . ?
Ti7 O37 C44 O38 9.0(16) . . . . ?
Ti7 O57 C94 O58 8.7(14) . . . . ?
Ti8 O38 C44 O37 8.4(15) . . . . ?
Ti8 O40 C50 O39 172.2(7) . . . . ?
Ti8 O40 C50 C49 -10.4(10) . . . . ?
Ti8 N8 C45 C46 176.3(6) . . . . ?
Ti8 N8 C49 C48 -177.2(6) . . . . ?
Ti8 N8 C49 C50 2.1(9) . . . . ?
Ti9 O42 C56 O41 176.2(8) . . . . ?
Ti9 O42 C56 C55 -10.6(11) . . . . ?
Ti9 O43 C57 O44 -0.8(12) . . . . ?
Ti9 N9 C51 C52 172.6(5) . . . . ?
Ti9 N9 C55 C54 -169.5(6) . . . . ?
Ti9 N9 C55 C56 9.0(8) . . . . ?
Ti10 O44 C57 O43 -12.0(12) . . . . ?
Ti10 O46 C63 O45 173.7(8) . . . . ?
Ti10 O46 C63 C62 -4.0(11) . . . . ?
Ti10 N10 C58 C59 -173.8(6) . . . . ?
Ti10 N10 C62 C61 175.3(8) . . . . ?
Ti10 N10 C62 C63 -2.4(10) . . . . ?
Ti11 O48 C69 O47 166.5(7) . . . . ?
Ti11 O48 C69 C68 -9.6(11) . . . . ?
Ti11 N11 C64 C65 178.6(8) . . . . ?
Ti11 N11 C68 C67 -176.7(8) . . . . ?
Ti11 N11 C68 C69 1.1(10) . . . . ?
Ti12 O58 C94 O57 -11.2(14) . . . . ?
Ti13 O54 C87 O53 176.6(9) . . . . ?
Ti13 O54 C87 C86 -4.4(13) . . . . ?
Ti13 O56 C93 O55 178.3(7) . . . . ?
Ti13 O56 C93 C92 -0.2(10) . . . . ?
Ti13 N14 C82 C83 173.7(7) . . . . ?
Ti13 N14 C86 C85 -176.6(9) . . . . ?
Ti13 N14 C86 C87 -0.4(11) . . . . ?
Ti13 N15 C88 C89 172.5(6) . . . . ?
Ti13 N15 C92 C91 -172.9(7) . . . . ?
Ti13 N15 C92 C93 3.6(9) . . . . ?
Ti14 O50 C75 O49 175.9(8) . . . . ?
Ti14 O50 C75 C74 -6.1(12) . . . . ?
Ti14 O52 C76 O51 -170.2(4) . . . . ?
Ti14 O52 C76 C77 9.8(4) . . . . ?
Ti14 N12 C70 C71 -173.8(9) . . . . ?
Ti14 N12 C74 C73 175.5(9) . . . . ?
Ti14 N12 C74 C75 -0.8(12) . . . . ?
Ti14 N13 C77 C76 -7.5(3) . . . . ?
Ti14 N13 C77 C78 172.5(3) . . . . ?
Ti14 N13 C81 C80 -170.8(4) . . . . ?
Ti15 O28 C25 O27 178.2(8) . . . . ?
Ti15 O28 C25 C24 -1.7(11) . . . . ?
Ti15 O30 C31 O29 173.9(6) . . . . ?
Ti15 O30 C31 C30 -10.3(10) . . . . ?
Ti15 N4 C20 C21 166.0(7) . . . . ?
Ti15 N4 C24 C23 -168.8(8) . . . . ?
Ti15 N4 C24 C25 13.8(10) . . . . ?
Ti15 N5 C26 C27 -176.0(6) . . . . ?
Ti15 N5 C30 C29 179.3(6) . . . . ?
Ti15 N5 C30 C31 -3.5(8) . . . . ?
O1 Ti1 O5 Ti6 -2.50(19) . . . . ?
O1 Ti1 O10 Ti7 47.3(9) . . . . ?
O1 Ti2 O2 Ti3 162.5(5) . . . . ?
O1 Ti2 O2 Ti6 9.1(2) . . . . ?
O1 Ti2 O6 Ti8 -21.5(9) . . . . ?
O2 Ti2 O6 Ti8 60.5(9) . . . . ?
O2 Ti3 O7 Ti9 -65.1(8) . . . . ?
O2 Ti3 O19 Ti15 40.0(9) . . . . ?
O3 Ti3 O7 Ti9 11.1(8) . . . . ?
O3 Ti3 O19 Ti15 -2.4(5) . . . . ?
O3 Ti4 O8 Ti10 -26.3(11) . . . . ?
O3 Ti4 O20 Ti15 5.9(5) . . . . ?
O4 Ti4 O3 Ti3 -159.5(4) . . . . ?
O4 Ti4 O3 Ti6 -5.1(2) . . . . ?
O4 Ti4 O8 Ti10 50.8(11) . . . . ?
O4 Ti5 O5 Ti6 -3.36(18) . . . . ?
O4 Ti5 O9 Ti11 -66.0(6) . . . . ?
O5 Ti1 O1 Ti2 160.6(5) . . . . ?
O5 Ti1 O1 Ti6 3.2(3) . . . . ?
O5 Ti1 O10 Ti7 -43.0(9) . . . . ?
O5 Ti5 O4 Ti4 -178.5(6) . . . . ?
O5 Ti5 O4 Ti6 4.2(2) . . . . ?
O5 Ti5 O9 Ti11 27.3(6) . . . . ?
O6 Ti2 O2 Ti3 59.8(5) . . . . ?
O6 Ti2 O2 Ti6 -93.6(3) . . . . ?
O6 Ti8 O11 Ti7 92.3(5) . . . . ?
O6 Ti8 O11 Ti12 -95.6(2) . . . . ?
O6 Ti8 O12 Ti9 -46.8(14) . . . . ?
O6 Ti8 O12 Ti12 98.9(3) . . . . ?
O7 Ti3 O19 Ti15 -105.9(5) . . . . ?
O7 Ti9 O12 Ti8 47.7(14) . . . . ?
O7 Ti9 O12 Ti12 -97.9(2) . . . . ?
O7 Ti9 O13 Ti10 -60.9(4) . . . . ?
O7 Ti9 O13 Ti12 85.5(2) . . . . ?
O8 Ti4 O3 Ti3 -72.4(4) . . . . ?
O8 Ti4 O3 Ti6 82.0(2) . . . . ?
O8 Ti4 O20 Ti15 110.7(5) . . . . ?
O8 Ti10 O14 Ti11 -65.2(6) . . . . ?
O8 Ti10 O14 Ti12 93.6(2) . . . . ?
O9 Ti5 O4 Ti4 -79.5(6) . . . . ?
O9 Ti5 O4 Ti6 103.2(2) . . . . ?
O9 Ti5 O5 Ti6 -105.9(2) . . . . ?
O9 Ti11 O15 Ti7 -96.5(5) . . . . ?
O9 Ti11 O15 Ti12 89.3(2) . . . . ?
O9 Ti11 O18 Ti14 -145.7(13) . . . . ?
O10 Ti1 O1 Ti2 62.5(5) . . . . ?
O10 Ti1 O1 Ti6 -95.0(3) . . . . ?
O10 Ti1 O5 Ti6 105.0(2) . . . . ?
O10 Ti7 O16 Ti13 150.8(9) . . . . ?
O11 Ti7 O10 Ti1 -45.6(9) . . . . ?
O11 Ti7 O16 Ti13 -26.5(15) . . . . ?
O11 Ti8 O6 Ti2 20.6(8) . . . . ?
O11 Ti8 O12 Ti9 -148.0(14) . . . . ?
O11 Ti8 O12 Ti12 -2.32(19) . . . . ?
O12 Ti8 O6 Ti2 -66.2(9) . . . . ?
O12 Ti8 O11 Ti7 -169.2(5) . . . . ?
O12 Ti8 O11 Ti12 2.8(2) . . . . ?
O12 Ti9 O7 Ti3 73.6(8) . . . . ?
O12 Ti9 O13 Ti10 -158.1(4) . . . . ?
O12 Ti9 O13 Ti12 -11.8(2) . . . . ?
O13 Ti9 O7 Ti3 -12.9(9) . . . . ?
O13 Ti9 O12 Ti8 155.4(14) . . . . ?
O13 Ti9 O12 Ti12 9.71(18) . . . . ?
O13 Ti10 O8 Ti4 30.8(11) . . . . ?
O13 Ti10 O14 Ti11 -169.2(6) . . . . ?
O13 Ti10 O14 Ti12 -10.41(17) . . . . ?
O14 Ti10 O8 Ti4 -53.7(11) . . . . ?
O14 Ti11 O9 Ti5 68.4(6) . . . . ?
O14 Ti11 O15 Ti7 171.9(5) . . . . ?
O14 Ti11 O15 Ti12 -2.23(18) . . . . ?
O15 Ti7 O10 Ti1 33.8(9) . . . . ?
O15 Ti7 O16 Ti13 -108.7(9) . . . . ?
O15 Ti11 O9 Ti5 -11.7(6) . . . . ?
O15 Ti11 O18 Ti14 108.4(13) . . . . ?
O16 Ti7 O10 Ti1 135.1(8) . . . . ?
O16 Ti13 O17 Ti14 37.6(5) . . . . ?
O17 Ti13 O16 Ti7 114.4(9) . . . . ?
O17 Ti14 O18 Ti11 -78.4(13) . . . . ?
O18 Ti11 O9 Ti5 -112.2(6) . . . . ?
O18 Ti11 O15 Ti7 1.4(5) . . . . ?
O18 Ti11 O15 Ti12 -172.8(2) . . . . ?
O18 Ti14 O17 Ti13 -53.2(5) . . . . ?
O19 Ti3 O7 Ti9 104.2(8) . . . . ?
O19 Ti15 O20 Ti4 -20.5(5) . . . . ?
O20 Ti4 O3 Ti3 25.8(4) . . . . ?
O20 Ti4 O3 Ti6 -179.8(2) . . . . ?
O20 Ti4 O8 Ti10 -124.1(10) . . . . ?
O20 Ti15 O19 Ti3 18.9(5) . . . . ?
O21 Ti1 O1 Ti2 -24.3(5) . . . . ?
O21 Ti1 O1 Ti6 178.3(3) . . . . ?
O21 Ti1 O10 Ti7 132.8(9) . . . . ?
O22 Ti2 O2 Ti3 -160.5(6) . . . . ?
O22 Ti2 O2 Ti6 46.0(8) . . . . ?
O22 Ti2 O6 Ti8 -108.6(8) . . . . ?
O23 Ti2 O2 Ti3 -33.2(5) . . . . ?
O23 Ti2 O2 Ti6 173.3(3) . . . . ?
O23 Ti2 O6 Ti8 161.7(8) . . . . ?
O26 Ti3 O7 Ti9 -159.6(8) . . . . ?
O26 Ti3 O19 Ti15 159.2(5) . . . . ?
O28 Ti15 O19 Ti3 -77.1(5) . . . . ?
O28 Ti15 O20 Ti4 83.0(5) . . . . ?
O30 Ti15 O19 Ti3 121.4(5) . . . . ?
O30 Ti15 O20 Ti4 -117.4(4) . . . . ?
O32 Ti4 O3 Ti3 115.1(4) . . . . ?
O32 Ti4 O3 Ti6 -90.5(2) . . . . ?
O32 Ti4 O8 Ti10 128.3(10) . . . . ?
O32 Ti4 O20 Ti15 -86.3(5) . . . . ?
O34 Ti5 O4 Ti4 17.6(6) . . . . ?
O34 Ti5 O4 Ti6 -159.7(2) . . . . ?
O34 Ti5 O5 Ti6 111.2(8) . . . . ?
O34 Ti5 O9 Ti11 -163.3(6) . . . . ?
O36 Ti1 O1 Ti2 -108.1(5) . . . . ?
O36 Ti1 O1 Ti6 94.5(3) . . . . ?
O36 Ti1 O5 Ti6 -93.8(2) . . . . ?
O36 Ti1 O10 Ti7 -159.7(7) . . . . ?
O37 Ti7 O10 Ti1 -130.7(9) . . . . ?
O37 Ti7 O16 Ti13 57.2(9) . . . . ?
O38 Ti8 O6 Ti2 109.8(8) . . . . ?
O38 Ti8 O11 Ti7 0.8(5) . . . . ?
O38 Ti8 O11 Ti12 172.9(2) . . . . ?
O38 Ti8 O12 Ti9 153.2(13) . . . . ?
O38 Ti8 O12 Ti12 -61.1(16) . . . . ?
O40 Ti8 O6 Ti2 -177.4(6) . . . . ?
O40 Ti8 O11 Ti7 -80.7(5) . . . . ?
O40 Ti8 O11 Ti12 91.3(2) . . . . ?
O40 Ti8 O12 Ti9 112.1(14) . . . . ?
O40 Ti8 O12 Ti12 -102.2(3) . . . . ?
O42 Ti9 O7 Ti3 -164.2(7) . . . . ?
O42 Ti9 O12 Ti8 -114.0(13) . . . . ?
O42 Ti9 O12 Ti12 100.3(3) . . . . ?
O42 Ti9 O13 Ti10 108.9(4) . . . . ?
O42 Ti9 O13 Ti12 -104.8(2) . . . . ?
O43 Ti9 O7 Ti3 -98.9(8) . . . . ?
O43 Ti9 O13 Ti10 25.8(4) . . . . ?
O43 Ti9 O13 Ti12 172.1(2) . . . . ?
O44 Ti10 O8 Ti4 116.1(11) . . . . ?
O44 Ti10 O14 Ti11 154.3(6) . . . . ?
O44 Ti10 O14 Ti12 -46.9(7) . . . . ?
O46 Ti10 O8 Ti4 -154.2(11) . . . . ?
O46 Ti10 O14 Ti11 28.0(6) . . . . ?
O46 Ti10 O14 Ti12 -173.21(19) . . . . ?
O48 Ti11 O9 Ti5 158.1(5) . . . . ?
O48 Ti11 O15 Ti7 87.0(5) . . . . ?
O48 Ti11 O15 Ti12 -87.2(2) . . . . ?
O48 Ti11 O18 Ti14 14.1(13) . . . . ?
O50 Ti14 O17 Ti13 -156.2(5) . . . . ?
O50 Ti14 O18 Ti11 18.1(13) . . . . ?
O51 C76 C77 N13 179.96(13) . . . . ?
O51 C76 C77 C78 0.0(3) . . . . ?
O52 Ti14 O17 Ti13 48.5(5) . . . . ?
O52 Ti14 O18 Ti11 177.0(13) . . . . ?
O52 C76 C77 N13 0.0(2) . . . . ?
O52 C76 C77 C78 -179.93(16) . . . . ?
O54 Ti13 O16 Ti7 -140.8(9) . . . . ?
O54 Ti13 O17 Ti14 -61.0(5) . . . . ?
O56 Ti13 O16 Ti7 18.9(10) . . . . ?
O56 Ti13 O17 Ti14 141.4(5) . . . . ?
O57 Ti7 O16 Ti13 -24.8(9) . . . . ?
O59 Ti5 O4 Ti4 98.6(6) . . . . ?
O59 Ti5 O4 Ti6 -78.8(3) . . . . ?
O59 Ti5 O5 Ti6 82.9(2) . . . . ?
N1 Ti1 O1 Ti2 -74.0(11) . . . . ?
N1 Ti1 O1 Ti6 128.6(8) . . . . ?
N1 Ti1 O5 Ti6 -166.94(18) . . . . ?
N1 Ti1 O10 Ti7 -145.5(9) . . . . ?
N1 C1 C2 C3 -2.6(16) . . . . ?
N1 C5 C6 O35 -179.5(10) . . . . ?
N1 C5 C6 O36 -7.5(14) . . . . ?
N2 Ti2 O2 Ti3 -106.8(5) . . . . ?
N2 Ti2 O2 Ti6 99.7(3) . . . . ?
N2 Ti2 O6 Ti8 -167.2(7) . . . . ?
N2 C8 C9 C10 3.6(15) . . . . ?
N2 C12 C13 O23 -3.9(14) . . . . ?
N2 C12 C13 O24 174.8(11) . . . . ?
N3 Ti3 O7 Ti9 -148.7(10) . . . . ?
N3 Ti3 O19 Ti15 85.3(5) . . . . ?
N3 C14 C15 C16 0.3(14) . . . . ?
N3 C18 C19 O25 -176.4(10) . . . . ?
N3 C18 C19 O26 0.0(13) . . . . ?
N4 Ti15 O19 Ti3 -149.5(5) . . . . ?
N4 Ti15 O20 Ti4 99.4(10) . . . . ?
N4 C20 C21 C22 1.1(15) . . . . ?
N4 C24 C25 O27 170.9(9) . . . . ?
N4 C24 C25 O28 -9.2(12) . . . . ?
N5 Ti15 O19 Ti3 173.2(4) . . . . ?
N5 Ti15 O20 Ti4 167.5(4) . . . . ?
N5 C26 C27 C28 -2.3(14) . . . . ?
N5 C30 C31 O29 -175.9(7) . . . . ?
N5 C30 C31 O30 8.3(11) . . . . ?
N6 Ti4 O3 Ti3 154.0(6) . . . . ?
N6 Ti4 O3 Ti6 -51.6(7) . . . . ?
N6 Ti4 O8 Ti10 140.7(11) . . . . ?
N6 Ti4 O20 Ti15 -159.9(5) . . . . ?
N6 C32 C33 C34 3.6(15) . . . . ?
N6 C36 C37 O31 -177.7(10) . . . . ?
N6 C36 C37 O32 1.9(13) . . . . ?
N7 Ti5 O4 Ti4 68.3(12) . . . . ?
N7 Ti5 O4 Ti6 -109.1(10) . . . . ?
N7 Ti5 O5 Ti6 163.36(19) . . . . ?
N7 Ti5 O9 Ti11 121.7(6) . . . . ?
N7 C38 C39 C40 -2.2(16) . . . . ?
N7 C42 C43 O33 -176.0(11) . . . . ?
N7 C42 C43 O34 3.2(14) . . . . ?
N8 Ti8 O6 Ti2 -160.3(8) . . . . ?
N8 Ti8 O12 Ti9 38.8(14) . . . . ?
N8 Ti8 O12 Ti12 -175.5(3) . . . . ?
N8 C45 C46 C47 2.2(13) . . . . ?
N8 C49 C50 O39 -177.7(8) . . . . ?
N8 C49 C50 O40 4.8(11) . . . . ?
N9 Ti9 O7 Ti3 171.2(8) . . . . ?
N9 Ti9 O12 Ti8 -39.3(14) . . . . ?
N9 Ti9 O12 Ti12 175.03(19) . . . . ?
N9 Ti9 O13 Ti10 102.7(8) . . . . ?
N9 Ti9 O13 Ti12 -110.9(7) . . . . ?
N9 C51 C52 C53 -2.4(11) . . . . ?
N9 C55 C56 O41 173.8(9) . . . . ?
N9 C55 C56 O42 0.2(11) . . . . ?
N10 Ti10 O8 Ti4 175.8(8) . . . . ?
N10 Ti10 O14 Ti11 101.8(6) . . . . ?
N10 Ti10 O14 Ti12 -99.4(2) . . . . ?
N10 C58 C59 C60 -0.8(14) . . . . ?
N10 C62 C63 O45 -173.7(9) . . . . ?
N10 C62 C63 O46 4.1(12) . . . . ?
N11 Ti11 O9 Ti5 158.1(6) . . . . ?
N11 Ti11 O15 Ti7 126.0(8) . . . . ?
N11 Ti11 O15 Ti12 -48.2(9) . . . . ?
N11 Ti11 O18 Ti14 -59.1(13) . . . . ?
N11 C64 C65 C66 0.1(17) . . . . ?
N11 C68 C69 O47 -171.4(8) . . . . ?
N11 C68 C69 O48 4.9(12) . . . . ?
N12 Ti14 O17 Ti13 160.7(7) . . . . ?
N12 Ti14 O18 Ti11 92.3(13) . . . . ?
N12 C70 C71 C72 -2.6(19) . . . . ?
N12 C74 C75 O49 -177.8(10) . . . . ?
N12 C74 C75 O50 4.1(14) . . . . ?
N13 Ti14 O17 Ti13 119.4(5) . . . . ?
N13 C77 C78 C79 0.1(3) . . . . ?
N14 Ti13 O16 Ti7 -92.1(13) . . . . ?
N14 Ti13 O17 Ti14 -135.7(5) . . . . ?
N14 C82 C83 C84 5.9(16) . . . . ?
N14 C86 C87 O53 -178.2(10) . . . . ?
N14 C86 C87 O54 2.7(14) . . . . ?
N15 Ti13 O16 Ti7 -53.3(9) . . . . ?
N15 Ti13 O17 Ti14 157.7(8) . . . . ?
N15 C88 C89 C90 -1.2(13) . . . . ?
N15 C92 C93 O55 179.1(8) . . . . ?
N15 C92 C93 O56 -2.4(11) . . . . ?
C1 N1 C5 C4 -3.6(15) . . . . ?
C1 N1 C5 C6 -178.1(8) . . . . ?
C1 C2 C3 C4 3.1(16) . . . . ?
C2 C3 C4 C5 -3.9(17) . . . . ?
C3 C4 C5 N1 4.2(17) . . . . ?
C3 C4 C5 C6 178.3(10) . . . . ?
C4 C5 C6 O35 5.9(18) . . . . ?
C4 C5 C6 O36 177.9(11) . . . . ?
C5 N1 C1 C2 2.7(14) . . . . ?
C8 N2 C12 C11 0.7(15) . . . . ?
C8 N2 C12 C13 -179.9(10) . . . . ?
C8 C9 C10 C11 -1.2(19) . . . . ?
C9 C10 C11 C12 -1(2) . . . . ?
C10 C11 C12 N2 1.7(16) . . . . ?
C10 C11 C12 C13 -177.7(11) . . . . ?
C11 C12 C13 O23 175.5(9) . . . . ?
C11 C12 C13 O24 -5.9(19) . . . . ?
C12 N2 C8 C9 -3.4(15) . . . . ?
C14 N3 C18 C17 -0.9(14) . . . . ?
C14 N3 C18 C19 -176.8(9) . . . . ?
C14 C15 C16 C17 -0.4(16) . . . . ?
C15 C16 C17 C18 0.0(18) . . . . ?
C16 C17 C18 N3 0.7(16) . . . . ?
C16 C17 C18 C19 176.4(10) . . . . ?
C17 C18 C19 O25 7.7(17) . . . . ?
C17 C18 C19 O26 -175.9(9) . . . . ?
C18 N3 C14 C15 0.3(14) . . . . ?
C20 N4 C24 C23 0.8(13) . . . . ?
C20 N4 C24 C25 -176.6(8) . . . . ?
C20 C21 C22 C23 0.0(16) . . . . ?
C21 C22 C23 C24 -0.5(17) . . . . ?
C22 C23 C24 N4 0.1(16) . . . . ?
C22 C23 C24 C25 177.3(10) . . . . ?
C23 C24 C25 O27 -6.5(16) . . . . ?
C23 C24 C25 O28 173.5(9) . . . . ?
C24 N4 C20 C21 -1.5(13) . . . . ?
C26 N5 C30 C29 2.2(12) . . . . ?
C26 N5 C30 C31 179.4(7) . . . . ?
C26 C27 C28 C29 1.4(13) . . . . ?
C27 C28 C29 C30 1.1(13) . . . . ?
C28 C29 C30 N5 -3.0(12) . . . . ?
C28 C29 C30 C31 -180.0(8) . . . . ?
C29 C30 C31 O29 1.3(14) . . . . ?
C29 C30 C31 O30 -174.5(8) . . . . ?
C30 N5 C26 C27 0.5(12) . . . . ?
C32 N6 C36 C35 2.1(13) . . . . ?
C32 N6 C36 C37 -176.2(8) . . . . ?
C32 C33 C34 C35 -0.4(16) . . . . ?
C33 C34 C35 C36 -1.9(16) . . . . ?
C34 C35 C36 N6 1.1(15) . . . . ?
C34 C35 C36 C37 179.3(10) . . . . ?
C35 C36 C37 O31 4.0(16) . . . . ?
C35 C36 C37 O32 -176.4(9) . . . . ?
C36 N6 C32 C33 -4.5(13) . . . . ?
C38 N7 C42 C41 -2.4(14) . . . . ?
C38 N7 C42 C43 171.9(9) . . . . ?
C38 C39 C40 C41 -0.7(18) . . . . ?
C39 C40 C41 C42 2.0(18) . . . . ?
C40 C41 C42 N7 -0.4(17) . . . . ?
C40 C41 C42 C43 -173.9(11) . . . . ?
C41 C42 C43 O33 -2.2(19) . . . . ?
C41 C42 C43 O34 177.0(10) . . . . ?
C42 N7 C38 C39 3.7(14) . . . . ?
C45 N8 C49 C48 0.9(12) . . . . ?
C45 N8 C49 C50 -179.8(7) . . . . ?
C45 C46 C47 C48 -2.1(15) . . . . ?
C46 C47 C48 C49 1.3(15) . . . . ?
C47 C48 C49 N8 -0.6(13) . . . . ?
C47 C48 C49 C50 -179.9(9) . . . . ?
C48 C49 C50 O39 1.5(14) . . . . ?
C48 C49 C50 O40 -175.9(8) . . . . ?
C49 N8 C45 C46 -1.6(12) . . . . ?
C51 N9 C55 C54 4.2(10) . . . . ?
C51 N9 C55 C56 -177.3(6) . . . . ?
C51 C52 C53 C54 1.0(11) . . . . ?
C52 C53 C54 C55 2.9(11) . . . . ?
C53 C54 C55 N9 -5.7(12) . . . . ?
C53 C54 C55 C56 176.1(8) . . . . ?
C54 C55 C56 O41 -7.8(14) . . . . ?
C54 C55 C56 O42 178.6(8) . . . . ?
C55 N9 C51 C52 -0.1(10) . . . . ?
C58 N10 C62 C61 -0.8(13) . . . . ?
C58 N10 C62 C63 -178.5(8) . . . . ?
C58 C59 C60 C61 -0.9(15) . . . . ?
C59 C60 C61 C62 1.6(16) . . . . ?
C60 C61 C62 N10 -0.8(15) . . . . ?
C60 C61 C62 C63 176.8(10) . . . . ?
C61 C62 C63 O45 8.6(16) . . . . ?
C61 C62 C63 O46 -173.7(8) . . . . ?
C62 N10 C58 C59 1.6(13) . . . . ?
C64 N11 C68 C67 0.0(13) . . . . ?
C64 N11 C68 C69 177.8(9) . . . . ?
C64 C65 C66 C67 -5.5(18) . . . . ?
C65 C66 C67 C68 7.6(18) . . . . ?
C66 C67 C68 N11 -4.9(15) . . . . ?
C66 C67 C68 C69 177.6(11) . . . . ?
C67 C68 C69 O47 6.3(16) . . . . ?
C67 C68 C69 O48 -177.4(9) . . . . ?
C68 N11 C64 C65 2.5(14) . . . . ?
C70 N12 C74 C73 -0.9(17) . . . . ?
C70 N12 C74 C75 -177.2(10) . . . . ?
C70 C71 C72 C73 2.2(19) . . . . ?
C71 C72 C73 C74 -1(2) . . . . ?
C72 C73 C74 N12 0.5(19) . . . . ?
C72 C73 C74 C75 176.5(12) . . . . ?
C73 C74 C75 O49 6.0(19) . . . . ?
C73 C74 C75 O50 -172.1(11) . . . . ?
C74 N12 C70 C71 2.0(18) . . . . ?
C76 C77 C78 C79 -179.98(17) . . . . ?
C77 N13 C81 C80 0.1(2) . . . . ?
C77 C78 C79 C80 -0.1(3) . . . . ?
C78 C79 C80 C81 0.1(3) . . . . ?
C79 C80 C81 N13 -0.1(3) . . . . ?
C81 N13 C77 C76 179.97(13) . . . . ?
C81 N13 C77 C78 -0.1(2) . . . . ?
C82 N14 C86 C85 -0.2(16) . . . . ?
C82 N14 C86 C87 176.1(9) . . . . ?
C82 C83 C84 C85 -7.4(17) . . . . ?
C83 C84 C85 C86 5.3(17) . . . . ?
C84 C85 C86 N14 -1.4(16) . . . . ?
C84 C85 C86 C87 -177.4(10) . . . . ?
C85 C86 C87 O53 -1.9(17) . . . . ?
C85 C86 C87 O54 179.0(10) . . . . ?
C86 N14 C82 C83 -2.0(15) . . . . ?
C88 N15 C92 C91 -0.9(12) . . . . ?
C88 N15 C92 C93 175.6(7) . . . . ?
C88 C89 C90 C91 0.0(13) . . . . ?
C89 C90 C91 C92 0.7(13) . . . . ?
C90 C91 C92 N15 -0.3(14) . . . . ?
C90 C91 C92 C93 -176.3(8) . . . . ?
C91 C92 C93 O55 -4.5(14) . . . . ?
C91 C92 C93 O56 174.0(8) . . . . ?
C92 N15 C88 C89 1.6(12) . . . . ?
C97 N16 C98 C99 70.7(14) . . . . ?
C98 N16 C97 C96 173.2(9) . . . . ?

loop_
_smtbx_masks_void_nr
_smtbx_masks_void_average_x
_smtbx_masks_void_average_y
_smtbx_masks_void_average_z
_smtbx_masks_void_volume
_smtbx_masks_void_count_electrons
_smtbx_masks_void_content
1 -0.180 0.000 -0.567 2530.9 483.4 '22 CH3CN'
